data_7129903
loop_
_publ_author_name
'Zhou, Zheng'
'Zhu, Yikun'
'Fern\'andez-Garc\'ia, Jes\'us M.'
'Wei, Zheng'
'Fern\'andez, Israel'
'Petrukhina, Marina A.'
'Mart\'in, Nazario'

_publ_section_title
;
 Stepwise reduction of a corannulene-based helical molecular nanographene
 with Na metal
;
_journal_name_full 'Chemical Communications'
_journal_paper_doi 10.1039/D2CC00971D
_journal_year 2022
_chemical_formula_moiety '(C76 H64), (C32 H64 Na2 O14), 0.5(C6 H14)'
_chemical_formula_sum 'C111 H135 Na2 O14'
_chemical_formula_weight 1739.16
_space_group_crystal_system triclinic
_space_group_IT_number 2
_space_group_name_Hall '-P 1'
_space_group_name_H-M_alt 'P -1'
_atom_sites_solution_hydrogens geom
_atom_sites_solution_primary dual
_atom_sites_solution_secondary difmap
_audit_creation_date 2021-10-13
_audit_creation_method
;
Olex2 1.5-alpha
(compiled 2021.10.07 svn.r9718050b for OlexSys, GUI svn.r6410)
;
_audit_update_record
;
2022-01-18 deposited with the CCDC.	2022-03-23 downloaded from the CCDC.
;
_cell_angle_alpha 105.9780(10)
_cell_angle_beta 93.6390(10)
_cell_angle_gamma 102.3500(10)
_cell_formula_units_Z 2
_cell_length_a 16.9258(9)
_cell_length_b 16.9445(8)
_cell_length_c 17.9330(9)
_cell_measurement_reflns_used 9613
_cell_measurement_temperature 100(2)
_cell_measurement_theta_max 24.27
_cell_measurement_theta_min 2.28
_cell_volume 4788.9(4)
_computing_cell_refinement 'SAINT V.8.34A (Bruker AXS Inc., 2013)'
_computing_data_collection 'APEX2 v.2014.9-0 (Bruker AXS Inc., 2014)'
_computing_data_reduction 'SAINT V.8.34A (Bruker AXS Inc., 2013)'
_computing_molecular_graphics 'Olex2 1.5-alpha (Dolomanov et al., 2009)'
_computing_publication_material 'Olex2 1.5-alpha (Dolomanov et al., 2009)'
_computing_structure_refinement 'SHELXL 2018/3 (Sheldrick, 2018)'
_computing_structure_solution 'SHELXT 2018/2 (Sheldrick, 2018)'
_diffrn_ambient_temperature 100(2)
_diffrn_detector_type 'Pilatus3 \\times 2M detector'
_diffrn_measured_fraction_theta_full 0.928
_diffrn_measured_fraction_theta_max 0.921
_diffrn_measurement_device_type 'Bruker D8 fixed-chi'
_diffrn_measurement_method '\f scans'
_diffrn_radiation_collimation '0.2 mm sinlge-pinhole'
_diffrn_radiation_monochromator 'Silicon 111'
_diffrn_radiation_probe x-ray
_diffrn_radiation_type synchrotron
_diffrn_radiation_wavelength 0.61992
_diffrn_reflns_av_R_equivalents 0.0435
_diffrn_reflns_av_unetI/netI 0.0339
_diffrn_reflns_Laue_measured_fraction_full 0.928
_diffrn_reflns_Laue_measured_fraction_max 0.921
_diffrn_reflns_limit_h_max 21
_diffrn_reflns_limit_h_min -21
_diffrn_reflns_limit_k_max 21
_diffrn_reflns_limit_k_min -21
_diffrn_reflns_limit_l_max 22
_diffrn_reflns_limit_l_min -23
_diffrn_reflns_number 92339
_diffrn_reflns_point_group_measured_fraction_full 0.928
_diffrn_reflns_point_group_measured_fraction_max 0.921
_diffrn_reflns_theta_full 21.836
_diffrn_reflns_theta_max 23.500
_diffrn_reflns_theta_min 1.039
_diffrn_source synchrotron
_diffrn_source_type 'Insertion Device, Station 15 ID-B, APS, Argonne Nat'l Lab'
_diffrn_standards_number 0
_exptl_absorpt_coefficient_mu 0.064
_exptl_absorpt_correction_T_max 0.7451
_exptl_absorpt_correction_T_min 0.5429
_exptl_absorpt_correction_type multi-scan
_exptl_absorpt_process_details
;
SADABS-2016/2 (Bruker, 2016/2) was 
used for absorption 
correction. wR2(int) was 0.1436 before 
and 0.0592 after correction. The 
Ratio of minimum to maximum 
transmission is 0.7286. The \l/2 correction 
factor is not present.
;
_exptl_crystal_colour black
_exptl_crystal_colour_primary black
_exptl_crystal_density_diffrn 1.206
_exptl_crystal_density_meas ?
_exptl_crystal_density_method none
_exptl_crystal_description block
_exptl_crystal_F_000 1870
_exptl_crystal_size_max 0.095
_exptl_crystal_size_mid 0.004
_exptl_crystal_size_min 0.003
_refine_diff_density_max 0.998
_refine_diff_density_min -0.792
_refine_diff_density_rms 0.073
_refine_ls_extinction_method none
_refine_ls_goodness_of_fit_ref 1.463
_refine_ls_hydrogen_treatment constr
_refine_ls_matrix_type full
_refine_ls_number_parameters 1691
_refine_ls_number_reflns 19673
_refine_ls_number_restraints 2667
_refine_ls_restrained_S_all 1.515
_refine_ls_R_factor_all 0.1083
_refine_ls_R_factor_gt 0.0977
_refine_ls_shift/su_max 0.000
_refine_ls_shift/su_mean 0.000
_refine_ls_structure_factor_coef Fsqd
_refine_ls_weighting_details 'w=1/[\s^2^(Fo^2^)+(0.2000P)^2^] where P=(Fo^2^+2Fc^2^)/3'
_refine_ls_weighting_scheme calc
_refine_ls_wR_factor_gt 0.3173
_refine_ls_wR_factor_ref 0.3347
_reflns_Friedel_coverage 0.000
_reflns_number_gt 15247
_reflns_number_total 19673
_reflns_threshold_expression 'I > 2\s(I)'
_cod_data_source_file d2cc00971d2.cif
_cod_data_source_block 4
_cod_depositor_comments
;
The following automatic conversions were performed:

data item '_exptl_crystal_density_meas' value 'not measured' was
changed to '?' -- the value is perceived as not measured.

Automatic conversion script
Id: cif_fix_values 7556 2019-12-06 15:28:31Z antanas 
;
_cod_database_code 7129903
_shelx_shelxl_version_number 2018/3
_shelx_space_group_comment
;
The symmetry employed for this shelxl refinement is uniquely defined
by the following loop, which should always be used as a source of
symmetry information in preference to the above space-group names.
They are only intended as comments.
;
_shelx_estimated_absorpt_t_max 1.000
_shelx_estimated_absorpt_t_min 0.994
_olex2_refinement_description
;
1. Fixed Uiso
 At 1.2 times of:
  All C(H) groups, All C(H,H) groups
 At 1.5 times of:
  All C(H,H,H) groups
2. Restrained distances
 O4-C82 = O4-C83 = O5-C84 = O5-C85 = O6-C86 = O6-C87 = O1-C88 = O1-C77 = O2-
 C78 = O2-C79 = O3-C80 = O3-C81
 1.43 with sigma of 0.02
 C81-C82 = C80-C79 = C77-C78 = C87-C88 = C85-C86 = C84-C83
 1.54 with sigma of 0.02
 C72-C69 = C71-C69 = C70-C69
 1.54 with sigma of 0.02
 O9-C103 = O9-C102 = O10-C101 = O10-C100 = O11-C99 = O11-C98 = O12-C97 = O12-
 C96 = O13-C95 = O13-C94 = O8-C93 = O8-C104
 1.43 with sigma of 0.02
 C103-C104 = C93-C94 = C95-C96 = C97-C98 = C100-C99 = C102-C101
 1.54 with sigma of 0.02
 O14-C105 = O14-C108
 1.43 with sigma of 0.02
 C106-C105 = C107-C106 = C107-C108
 1.54 with sigma of 0.02
 C1N-C65 = C68-C65 = C124-C65 = C67-C65 = C1O-C65 = C66-C65
 1.54 with sigma of 0.02
 C61-C21 = C1P-C21 = C64-C61 = C1Q-C1P = C1R-C1P = C61-C63 = C125-C1P = C62-C61
 1.54 with sigma of 0.02
 O4-O3 \\sim O3-O2 \\sim O2-O1 \\sim O1-O6 \\sim O6-O5 \\sim O5-O4
 with sigma of 0.02
 C86-C87 \\sim C02P-C112
 with sigma of 0.04
 O4-C84 \\sim O1A-C116
 with sigma of 0.04
 O2-C77 \\sim O3A-C111
 with sigma of 0.04
 O5-C85 \\sim O6A-C114
 with sigma of 0.02
 O3-C79 \\sim O2A-C1A
 with sigma of 0.04
 O4-C82 \\sim O1A-C113
 with sigma of 0.02
 O4-C83 \\sim O1A-C115
 with sigma of 0.02
 O6-C86 \\sim O5A-C02P
 with sigma of 0.02
 O6-C87 \\sim O5A-C112
 with sigma of 0.02
 O5-C84 \\sim O6A-C116
 with sigma of 0.02
 C88-C87 \\sim C0-C112
 with sigma of 0.02
 O6-C88 \\sim O5A-C0
 with sigma of 0.04
 C88-C77 \\sim C0-C111
 with sigma of 0.04
 O1-C77 \\sim O4A-C111
 with sigma of 0.02
 O1-C87 \\sim O4A-C112
 with sigma of 0.04
 C82-O3 \\sim C113-O2A
 with sigma of 0.04
 C82-C81 \\sim C113-C03N
 with sigma of 0.02
 C86-C85 \\sim C02P-C114
 with sigma of 0.02
 O3-C81 \\sim O2A-C03N
 with sigma of 0.02
 O3-C80 \\sim O2A-C2A
 with sigma of 0.02
 C85-C84 \\sim C114-C116
 with sigma of 0.04
 O2-C78 \\sim O3A-C110
 with sigma of 0.02
 O2-C79 \\sim O3A-C1A
 with sigma of 0.02
 C88-O1 \\sim C0-O4A
 with sigma of 0.02
 C78-C77 \\sim C110-C111
 with sigma of 0.02
 O4-C81 \\sim O1A-C03N
 with sigma of 0.04
 O6-C85 \\sim O5A-C114
 with sigma of 0.04
 O1-C78 \\sim O4A-C110
 with sigma of 0.04
 C82-C83 \\sim C113-C115
 with sigma of 0.04
 C83-C84 \\sim C115-C116
 with sigma of 0.02
 O2-C80 \\sim O3A-C2A
 with sigma of 0.04
 C78-C79 \\sim C110-C1A
 with sigma of 0.04
 C79-C80 \\sim C1A-C2A
 with sigma of 0.02
 C81-C80 \\sim C03N-C2A
 with sigma of 0.04
 O5-C86 \\sim O6A-C02P
 with sigma of 0.04
 O5-C83 \\sim O6A-C115
 with sigma of 0.04
 C70-C71 \\sim C126-C118
 with sigma of 0.04
 C31-C71 \\sim C31-C118
 with sigma of 0.04
 C70-C72 \\sim C126-C117
 with sigma of 0.04
 C72-C71 \\sim C117-C118
 with sigma of 0.04
 C31-C70 \\sim C31-C126
 with sigma of 0.04
 C31-C72 \\sim C31-C117
 with sigma of 0.04
 C31-C69 \\sim C31-C109
 with sigma of 0.02
 C69-C70 \\sim C109-C126
 with sigma of 0.02
 C69-C72 \\sim C109-C117
 with sigma of 0.02
 C69-C71 \\sim C109-C118
 with sigma of 0.02
 O8-O13 \\sim O13-O12 \\sim O12-O11 \\sim O11-O10 \\sim O10-O9 \\sim O9-O8
 with sigma of 0.02
 C105-C106 \\sim C127-C119
 with sigma of 0.02
 C105-C108 \\sim C127-C120
 with sigma of 0.04
 C106-C107 \\sim C119-C10
 with sigma of 0.02
 C108-C107 \\sim C120-C10
 with sigma of 0.02
 C105-C107 \\sim C127-C10
 with sigma of 0.04
 C106-C108 \\sim C119-C120
 with sigma of 0.04
 O14-C106 \\sim O0-C119
 with sigma of 0.04
 O14-C107 \\sim O0-C10
 with sigma of 0.04
 O14-C105 \\sim O0-C127
 with sigma of 0.02
 O14-C108 \\sim O0-C120
 with sigma of 0.02
 O11-C97 \\sim O15-C1G
 with sigma of 0.04
 O10-C100 \\sim O21-C1E
 with sigma of 0.02
 Na2-C99 \\sim Na2-C02V
 with sigma of 0.04
 O10-C99 \\sim O21-C02V
 with sigma of 0.04
 O8-C104 \\sim O22-C122
 with sigma of 0.02
 C97-C96 \\sim C1G-C1I
 with sigma of 0.04
 O8-C103 \\sim O22-C1B
 with sigma of 0.04
 O10-C101 \\sim O21-C1C
 with sigma of 0.02
 O9-C104 \\sim O16-C122
 with sigma of 0.04
 O8-C93 \\sim O22-C1F
 with sigma of 0.02
 O11-C99 \\sim O15-C02V
 with sigma of 0.02
 O11-C98 \\sim O15-C02{
 with sigma of 0.02
 O9-C103 \\sim O16-C1B
 with sigma of 0.02
 O9-C102 \\sim O16-C1H
 with sigma of 0.02
 C96-C95 \\sim C1I-C1J
 with sigma of 0.02
 O9-C101 \\sim O16-C1C
 with sigma of 0.04
 O12-C98 \\sim O17-C02{
 with sigma of 0.04
 O13-C96 \\sim O18-C1I
 with sigma of 0.04
 O10-C102 \\sim O21-C1H
 with sigma of 0.04
 C103-C102 \\sim C1B-C1H
 with sigma of 0.04
 O8-C94 \\sim O22-C1D
 with sigma of 0.04
 O11-C100 \\sim O15-C1E
 with sigma of 0.04
 C94-C95 \\sim C1D-C1J
 with sigma of 0.04
 C99-C98 \\sim C02V-C02{
 with sigma of 0.04
 O12-C95 \\sim O17-C1J
 with sigma of 0.04
 O12-C97 \\sim O17-C1G
 with sigma of 0.02
 O12-C96 \\sim O17-C1I
 with sigma of 0.02
 O13-C93 \\sim O18-C1F
 with sigma of 0.04
 O13-C94 \\sim O18-C1D
 with sigma of 0.02
 O13-C95 \\sim O18-C1J
 with sigma of 0.02
 C101-C100 \\sim C1C-C1E
 with sigma of 0.04
 C104-C103 \\sim C122-C1B
 with sigma of 0.02
 C101-C102 \\sim C1C-C1H
 with sigma of 0.02
 C94-C93 \\sim C1D-C1F
 with sigma of 0.02
 C99-C100 \\sim C02V-C1E
 with sigma of 0.02
 C98-C97 \\sim C02{-C1G
 with sigma of 0.02
 C104-C93 \\sim C122-C1F
 with sigma of 0.04
 C92-C91 \\sim C123-C1M
 with sigma of 0.02
 O7-C92 \\sim O19-C123
 with sigma of 0.02
 C90-C89 \\sim C1L-C1K
 with sigma of 0.02
 C90-C91 \\sim C1L-C1M
 with sigma of 0.02
 C92-C89 \\sim C123-C1K
 with sigma of 0.04
 O7-C90 \\sim O19-C1L
 with sigma of 0.04
 O7-C91 \\sim O19-C1M
 with sigma of 0.04
 C92-C90 \\sim C123-C1L
 with sigma of 0.04
 C89-C91 \\sim C1K-C1M
 with sigma of 0.04
 O7-C89 \\sim O19-C1K
 with sigma of 0.02
 C65-C67 \\sim C65-C124
 with sigma of 0.02
 C65-C66 \\sim C65-C1O
 with sigma of 0.02
 C65-C68 \\sim C65-C1N
 with sigma of 0.02
 C124-C1O \\sim C1O-C1N \\sim C1N-C124
 with sigma of 0.02
 C63-C61 \\sim C1R-C1P
 with sigma of 0.02
 C61-C62 \\sim C1P-C125
 with sigma of 0.02
 C21-C63 \\sim C21-C1R
 with sigma of 0.04
 C64-C62 \\sim C1Q-C125
 with sigma of 0.04
 C21-C61 \\sim C21-C1P
 with sigma of 0.02
 C61-C64 \\sim C1P-C1Q
 with sigma of 0.02
 C21-C64 \\sim C21-C1Q
 with sigma of 0.04
 C21-C62 \\sim C21-C125
 with sigma of 0.04
 C63-C64 \\sim C1R-C1Q
 with sigma of 0.04
 C63-C62 \\sim C1R-C125
 with sigma of 0.04
3. Uiso/Uaniso restraints and constraints
C57 \\sim C58 \\sim C03D \\sim C60 \\sim C03H \\sim C03J \\sim C59: within 2A
with sigma of 0.01 and sigma for terminal atoms of 0.02 within 2A
O5 \\sim O4 \\sim O6 \\sim C88 \\sim O1 \\sim C82 \\sim C86 \\sim O3 \\sim O2
\\sim C78 \\sim C77 \\sim C87 \\sim C85 \\sim C83 \\sim C84 \\sim C81 \\sim C79
\\sim C80 \\sim O6A \\sim O1A \\sim O5A \\sim C0 \\sim O4A \\sim C113 \\sim
C02P \\sim O2A \\sim O3A \\sim C110 \\sim C111 \\sim C112 \\sim C114 \\sim C115
\\sim C116 \\sim C03N \\sim C1A \\sim C2A: within 2A with sigma of 0.01 and
sigma for terminal atoms of 0.02 within 2A
C69 \\sim C70 \\sim C72 \\sim C71 \\sim C117 \\sim C109 \\sim C118 \\sim C126:
within 2A with sigma of 0.01 and sigma for terminal atoms of 0.02 within 2A
C98 \\sim O15 \\sim O11 \\sim O0 \\sim O14 \\sim O8 \\sim O13 \\sim O10 \\sim
O17 \\sim O18 \\sim O12 \\sim C02V \\sim C02{ \\sim C99 \\sim C127 \\sim C120
\\sim C105 \\sim C108 \\sim C104 \\sim C93 \\sim C94 \\sim C95 \\sim C101 \\sim
C100 \\sim C1G \\sim C1I \\sim C1D \\sim C1J \\sim C97 \\sim C96 \\sim C1E
\\sim C119 \\sim C10 \\sim C106 \\sim C107 \\sim C103 \\sim C102 \\sim C1F
\\sim O21 \\sim O9 \\sim O22 \\sim C1C \\sim C122 \\sim C1H \\sim C1B \\sim
O16: within 2A with sigma of 0.01 and sigma for terminal atoms of 0.02 within 2A
O7 \\sim C92 \\sim C90 \\sim C89 \\sim C91 \\sim C123 \\sim O19 \\sim C1K \\sim
C1L \\sim C1M: within 2A with sigma of 0.01 and sigma for terminal atoms of
0.02 within 2A
C65 \\sim C68 \\sim C67 \\sim C66 \\sim C124 \\sim C1N \\sim C1O: within 2A
with sigma of 0.01 and sigma for terminal atoms of 0.02 within 2A
C63 \\sim C61 \\sim C64 \\sim C62 \\sim C125 \\sim C1P \\sim C1Q \\sim C1R:
within 2A with sigma of 0.01 and sigma for terminal atoms of 0.02 within 2A
4. Rigid body (RIGU) restrains
 C57, C58, C03D, C60, C03H, C03J, C59
 with sigma for 1-2 distances of 0.004 and sigma for 1-3 distances of 0.004
 O5, O4, O6, C88, O1, C82, C86, O3, O2, C78, C77, C87, C85, C83, C84, C81, C79,
  C80, O6A, O1A, O5A, C0, O4A, C113, C02P, O2A, O3A, C110, C111, C112, C114,
 C115, C116, C03N, C1A, C2A
 with sigma for 1-2 distances of 0.004 and sigma for 1-3 distances of 0.004
 C69, C70, C72, C71, C117, C109, C118, C126
 with sigma for 1-2 distances of 0.004 and sigma for 1-3 distances of 0.004
 C1J, O15, O11, O0, O14, O8, O13, O10, O17, O18, O12, C02V, C02{, C99, C98,
 C127, C120, C105, C108, C104, C93, C94, C95, C101, C100, C1G, C1I, C1D, C97,
 C96, C1E, C119, C10, C106, C107, C103, C102, C1F, O21, O9, O22, C1C, C122, C1H,
  C1B, O16
 with sigma for 1-2 distances of 0.004 and sigma for 1-3 distances of 0.004
 O7, C92, C90, C89, C91, C123, O19, C1K, C1L, C1M
 with sigma for 1-2 distances of 0.004 and sigma for 1-3 distances of 0.004
 C65, C68, C67, C66, C124, C1N, C1O
 with sigma for 1-2 distances of 0.004 and sigma for 1-3 distances of 0.004
 C63, C61, C64, C62, C125, C1P, C1Q, C1R
 with sigma for 1-2 distances of 0.004 and sigma for 1-3 distances of 0.004
5. Others
 Sof(C03D)=Sof(H03A)=Sof(H03B)=Sof(H03C)=Sof(C03H)=Sof(H03D)=Sof(H03E)=
 Sof(H03F)=Sof(C03J)=Sof(H03G)=Sof(H03H)=Sof(H03I)=1-FVAR(1)
 Sof(C58)=Sof(H58A)=Sof(H58B)=Sof(H58C)=Sof(C60)=Sof(H60A)=Sof(H60B)=Sof(H60C)=
 Sof(C59)=Sof(H59A)=Sof(H59B)=Sof(H59C)=FVAR(1)
 Sof(O6A)=Sof(O1A)=Sof(O5A)=Sof(C0)=Sof(H0A)=Sof(H0B)=Sof(O4A)=Sof(C113)=
 Sof(H11G)=Sof(H11H)=Sof(C02P)=Sof(H02A)=Sof(H02B)=Sof(O2A)=Sof(O3A)=Sof(C110)=
 Sof(H11I)=Sof(H11J)=Sof(C111)=Sof(H11K)=Sof(H11L)=Sof(C112)=Sof(H11M)=
 Sof(H11N)=Sof(C114)=Sof(H11O)=Sof(H11P)=Sof(C115)=Sof(H11Q)=Sof(H11R)=
 Sof(C116)=Sof(H11S)=Sof(H11T)=Sof(C03N)=Sof(H03J)=Sof(H03K)=Sof(C1A)=Sof(H1AA)=
 Sof(H1AB)=Sof(C2A)=Sof(H2AA)=Sof(H2AB)=1-FVAR(2)
 Sof(O5)=Sof(O4)=Sof(O6)=Sof(C88)=Sof(H88A)=Sof(H88B)=Sof(O1)=Sof(C82)=
 Sof(H82A)=Sof(H82B)=Sof(C86)=Sof(H86A)=Sof(H86B)=Sof(O3)=Sof(O2)=Sof(C78)=
 Sof(H78A)=Sof(H78B)=Sof(C77)=Sof(H77A)=Sof(H77B)=Sof(C87)=Sof(H87A)=Sof(H87B)=
 Sof(C85)=Sof(H85A)=Sof(H85B)=Sof(C83)=Sof(H83A)=Sof(H83B)=Sof(C84)=Sof(H84A)=
 Sof(H84B)=Sof(C81)=Sof(H81A)=Sof(H81B)=Sof(C79)=Sof(H79A)=Sof(H79B)=Sof(C80)=
 Sof(H80A)=Sof(H80B)=FVAR(2)
 Sof(C117)=Sof(H11A)=Sof(H11B)=Sof(H11C)=Sof(C109)=Sof(C118)=Sof(H11D)=
 Sof(H11E)=Sof(H11F)=Sof(C126)=Sof(H12A)=Sof(H12B)=Sof(H12C)=1-FVAR(3)
 Sof(C69)=Sof(C70)=Sof(H70A)=Sof(H70B)=Sof(H70C)=Sof(C72)=Sof(H72A)=Sof(H72B)=
 Sof(H72C)=Sof(C71)=Sof(H71A)=Sof(H71B)=Sof(H71C)=FVAR(3)
 Sof(O0)=Sof(C127)=Sof(H12L)=Sof(H12M)=Sof(C119)=Sof(H11U)=Sof(H11V)=Sof(C120)=
 Sof(H12N)=Sof(H12O)=Sof(C10)=Sof(H10S)=Sof(H10T)=1-FVAR(4)
 Sof(O14)=Sof(C105)=Sof(H10A)=Sof(H10B)=Sof(C106)=Sof(H10C)=Sof(H10D)=
 Sof(C108)=Sof(H10G)=Sof(H10H)=Sof(C107)=Sof(H10M)=Sof(H10N)=FVAR(4)
 Sof(O21)=Sof(O22)=Sof(O15)=Sof(O16)=Sof(O17)=Sof(O18)=Sof(C122)=Sof(H12P)=
 Sof(H12Q)=Sof(C1B)=Sof(H1BA)=Sof(H1BB)=Sof(C1C)=Sof(H1CA)=Sof(H1CB)=Sof(C1D)=
 Sof(H1DA)=Sof(H1DB)=Sof(C02V)=Sof(H02C)=Sof(H02D)=Sof(C1E)=Sof(H1EA)=Sof(H1EB)=
 Sof(C1F)=Sof(H1FA)=Sof(H1FB)=Sof(C02{)=Sof(H02E)=Sof(H02F)=Sof(C1G)=Sof(H1GA)=
 Sof(H1GB)=Sof(C1H)=Sof(H1HA)=Sof(H1HB)=Sof(C1I)=Sof(H1IA)=Sof(H1IB)=Sof(C1J)=
 Sof(H1JA)=Sof(H1JB)=1-FVAR(5)
 Sof(O10)=Sof(O8)=Sof(O11)=Sof(O9)=Sof(O12)=Sof(O13)=Sof(C104)=Sof(H10E)=
 Sof(H10F)=Sof(C103)=Sof(H10I)=Sof(H10J)=Sof(C101)=Sof(H10K)=Sof(H10L)=Sof(C94)=
 Sof(H94A)=Sof(H94B)=Sof(C99)=Sof(H99A)=Sof(H99B)=Sof(C100)=Sof(H10O)=Sof(H10P)=
 Sof(C93)=Sof(H93A)=Sof(H93B)=Sof(C98)=Sof(H98A)=Sof(H98B)=Sof(C97)=Sof(H97A)=
 Sof(H97B)=Sof(C102)=Sof(H10Q)=Sof(H10R)=Sof(C96)=Sof(H96A)=Sof(H96B)=Sof(C95)=
 Sof(H95A)=Sof(H95B)=FVAR(5)
 Sof(C123)=Sof(H12J)=Sof(H12K)=Sof(O19)=Sof(C1K)=Sof(H1KA)=Sof(H1KB)=Sof(C1L)=
 Sof(H1LA)=Sof(H1LB)=Sof(C1M)=Sof(H1MA)=Sof(H1MB)=1-FVAR(6)
 Sof(O7)=Sof(C92)=Sof(H92A)=Sof(H92B)=Sof(C90)=Sof(H90A)=Sof(H90B)=Sof(C89)=
 Sof(H89A)=Sof(H89B)=Sof(C91)=Sof(H91A)=Sof(H91B)=FVAR(6)
 Sof(C124)=Sof(H12D)=Sof(H12E)=Sof(H12F)=Sof(C1N)=Sof(H1NA)=Sof(H1NB)=
 Sof(H1NC)=Sof(C1O)=Sof(H1OA)=Sof(H1OB)=Sof(H1OC)=1-FVAR(7)
 Sof(C68)=Sof(H68A)=Sof(H68B)=Sof(H68C)=Sof(C67)=Sof(H67A)=Sof(H67B)=Sof(H67C)=
 Sof(C66)=Sof(H66A)=Sof(H66B)=Sof(H66C)=FVAR(7)
 Sof(C125)=Sof(H12G)=Sof(H12H)=Sof(H12I)=Sof(C1P)=Sof(C1Q)=Sof(H1QA)=Sof(H1QB)=
 Sof(H1QC)=Sof(C1R)=Sof(H1RA)=Sof(H1RB)=Sof(H1RC)=1-FVAR(8)
 Sof(C63)=Sof(H63A)=Sof(H63B)=Sof(H63C)=Sof(C61)=Sof(C64)=Sof(H64A)=Sof(H64B)=
 Sof(H64C)=Sof(C62)=Sof(H62A)=Sof(H62B)=Sof(H62C)=FVAR(8)
6.a Secondary CH2 refined with riding coordinates:
 C105(H10A,H10B), C88(H88A,H88B), C82(H82A,H82B), C106(H10C,H10D), C92(H92A,
 H92B), C104(H10E,H10F), C108(H10G,H10H), C103(H10I,H10J), C101(H10K,H10L),
 C94(H94A,H94B), C86(H86A,H86B), C107(H10M,H10N), C99(H99A,H99B), C100(H10O,
 H10P), C93(H93A,H93B), C90(H90A,H90B), C98(H98A,H98B), C78(H78A,H78B),
 C89(H89A,H89B), C97(H97A,H97B), C91(H91A,H91B), C102(H10Q,H10R), C96(H96A,
 H96B), C77(H77A,H77B), C87(H87A,H87B), C95(H95A,H95B), C85(H85A,H85B),
 C83(H83A,H83B), C84(H84A,H84B), C81(H81A,H81B), C79(H79A,H79B), C80(H80A,H80B),
  C0(H0A,H0B), C113(H11G,H11H), C02P(H02A,H02B), C110(H11I,H11J), C111(H11K,
 H11L), C112(H11M,H11N), C114(H11O,H11P), C115(H11Q,H11R), C116(H11S,H11T),
 C03N(H03J,H03K), C1A(H1AA,H1AB), C2A(H2AA,H2AB), C127(H12L,H12M), C119(H11U,
 H11V), C120(H12N,H12O), C10(H10S,H10T), C122(H12P,H12Q), C1B(H1BA,H1BB),
 C1C(H1CA,H1CB), C1D(H1DA,H1DB), C02V(H02C,H02D), C1E(H1EA,H1EB), C1F(H1FA,
 H1FB), C02{(H02E,H02F), C1G(H1GA,H1GB), C1H(H1HA,H1HB), C1I(H1IA,H1IB),
 C1J(H1JA,H1JB), C123(H12J,H12K), C1K(H1KA,H1KB), C1L(H1LA,H1LB), C1M(H1MA,H1MB)
6.b Me refined with riding coordinates:
 C1N(H1NA,H1NB,H1NC)
6.c Aromatic/amide H refined with riding coordinates:
 C17(H17), C14(H14), C35(H35), C8(H8), C37(H37), C25(H25), C15(H15), C27(H27),
 C7(H7), C20(H20), C32(H32), C22(H22), C41(H41), C30(H30), C42(H42), C44(H44),
 C45(H45), C47(H47), C48(H48)
6.d Idealised Me refined as rotating group:
 C74(H74A,H74B,H74C), C75(H75A,H75B,H75C), C76(H76A,H76B,H76C), C63(H63A,H63B,
 H63C), C68(H68A,H68B,H68C), C67(H67A,H67B,H67C), C64(H64A,H64B,H64C), C66(H66A,
 H66B,H66C), C62(H62A,H62B,H62C), C70(H70A,H70B,H70C), C72(H72A,H72B,H72C),
 C71(H71A,H71B,H71C), C58(H58A,H58B,H58C), C03D(H03A,H03B,H03C), C60(H60A,H60B,
 H60C), C03H(H03D,H03E,H03F), C03J(H03G,H03H,H03I), C59(H59A,H59B,H59C),
 C117(H11A,H11B,H11C), C118(H11D,H11E,H11F), C126(H12A,H12B,H12C), C124(H12D,
 H12E,H12F), C1O(H1OA,H1OB,H1OC), C125(H12G,H12H,H12I), C1Q(H1QA,H1QB,H1QC),
 C1R(H1RA,H1RB,H1RC)
;
_smtbx_masks_void_probe_radius 1.2
_smtbx_masks_void_truncation_radius 1.2
_olex2_submission_special_instructions 'No special instructions were received'

loop_
_space_group_symop_operation_xyz
'x, y, z'
'-x, -y, -z'

loop_
_atom_site_label
_atom_site_type_symbol
_atom_site_fract_x
_atom_site_fract_y
_atom_site_fract_z
_atom_site_U_iso_or_equiv
_atom_site_adp_type
_atom_site_occupancy
_atom_site_site_symmetry_order
_atom_site_calc_flag
_atom_site_refinement_flags_posn
_atom_site_refinement_flags_adp
_atom_site_refinement_flags_occupancy
_atom_site_disorder_assembly
_atom_site_disorder_group
Na1 Na 0.48629(6) 0.90712(6) 0.55967(5) 0.0698(3) Uani 1 1 d . . . . .
Na2 Na 0.08954(6) 0.42259(6) -0.03840(6) 0.0745(3) Uani 1 1 d D . . . .
O7 O 0.4297(7) 0.7581(5) 0.5375(8) 0.0766(15) Uani 0.626(9) 1 d D U P A 1
O14 O 0.2340(4) 0.4189(5) -0.0041(5) 0.0755(14) Uani 0.656(7) 1 d D U P B 1
C13 C 0.37416(12) 0.73220(13) 0.06537(11) 0.0521(4) Uani 1 1 d . . . . .
C18 C 0.36186(12) 0.78651(13) 0.02061(12) 0.0537(4) Uani 1 1 d . . . . .
C38 C 0.36744(13) 0.56876(12) 0.26550(12) 0.0527(4) Uani 1 1 d . . . . .
O10 O 0.14949(17) 0.5658(2) -0.0603(2) 0.0843(7) Uani 0.814(2) 1 d D U P B 1
C11 C 0.36737(12) 0.69691(12) 0.19407(11) 0.0490(4) Uani 1 1 d . . . . .
C17 C 0.38292(14) 0.76958(14) -0.05568(13) 0.0589(5) Uani 1 1 d . . . . .
H17 H 0.374773 0.806519 -0.085252 0.071 Uiso 1 1 calc R U . . .
C14 C 0.40942(13) 0.66541(13) 0.03061(12) 0.0550(4) Uani 1 1 d . . . . .
H14 H 0.421044 0.629733 0.060302 0.066 Uiso 1 1 calc R U . . .
C51 C 0.24740(11) 0.72554(12) 0.25728(11) 0.0488(4) Uani 1 1 d . . . . .
C52 C 0.19077(12) 0.70992(12) 0.30997(12) 0.0533(4) Uani 1 1 d . . . . .
C23 C 0.23885(13) 0.91612(13) 0.14581(12) 0.0564(5) Uani 1 1 d . . . . .
O8 O 0.08768(16) 0.43917(18) 0.10703(16) 0.0857(7) Uani 0.814(2) 1 d D U P B 1
C12 C 0.34764(12) 0.74394(12) 0.14118(11) 0.0501(4) Uani 1 1 d . . . . .
C53 C 0.24564(12) 0.79157(12) 0.22257(11) 0.0495(4) Uani 1 1 d . . . . .
C50 C 0.30318(12) 0.60941(12) 0.27331(11) 0.0505(4) Uani 1 1 d . . . . .
C26 C 0.10582(13) 0.96874(13) 0.30503(14) 0.0591(5) Uani 1 1 d . . . . .
O11 O 0.13827(17) 0.4162(2) -0.16595(17) 0.0861(7) Uani 0.814(2) 1 d D U P B 1
C10 C 0.44050(12) 0.67361(12) 0.20428(11) 0.0507(4) Uani 1 1 d . . . . .
C34 C 0.23749(13) 0.58260(12) 0.31199(12) 0.0532(4) Uani 1 1 d . . . . .
C49 C 0.30508(11) 0.67842(12) 0.24210(11) 0.0481(4) Uani 1 1 d . . . . .
C65 C 0.05964(15) 1.03702(14) 0.33777(17) 0.0676(6) Uani 1 1 d D U . . .
C35 C 0.23061(13) 0.50540(13) 0.32956(13) 0.0570(5) Uani 1 1 d . . . . .
H35 H 0.186052 0.485873 0.354807 0.068 Uiso 1 1 calc R U . . .
C19 C 0.32418(14) 0.85488(13) 0.05201(12) 0.0573(5) Uani 1 1 d . . . . .
C39 C 0.44278(13) 0.61066(13) 0.24642(12) 0.0538(4) Uani 1 1 d . . . . .
C9 C 0.51805(12) 0.72005(13) 0.18765(11) 0.0537(4) Uani 1 1 d . . . . .
C55 C 0.29328(12) 0.79601(12) 0.16147(11) 0.0497(4) Uani 1 1 d . . . . .
C24 C 0.19351(12) 0.91303(12) 0.21192(12) 0.0534(4) Uani 1 1 d . . . . .
O9 O 0.05671(15) 0.57968(17) 0.06447(15) 0.0785(7) Uani 0.814(2) 1 d D U P B 1
C33 C 0.18431(13) 0.63779(13) 0.33597(13) 0.0551(5) Uani 1 1 d . . . . .
C8 C 0.53633(13) 0.79836(14) 0.16932(12) 0.0577(5) Uani 1 1 d . . . . .
H8 H 0.492967 0.815056 0.146387 0.069 Uiso 1 1 calc R U . . .
C54 C 0.19514(12) 0.84681(12) 0.24623(12) 0.0517(4) Uani 1 1 d . . . . .
C37 C 0.35489(14) 0.48999(13) 0.27991(12) 0.0576(5) Uani 1 1 d . . . . .
H37 H 0.394364 0.457668 0.267932 0.069 Uiso 1 1 calc R U . . .
C36 C 0.28672(14) 0.45786(13) 0.31105(12) 0.0565(5) Uani 1 1 d . . . . .
C25 C 0.14920(14) 0.97201(13) 0.24275(14) 0.0594(5) Uani 1 1 d . . . . .
H25 H 0.148755 1.016406 0.220043 0.071 Uiso 1 1 calc R U . . .
C56 C 0.28431(13) 0.85537(12) 0.11946(12) 0.0527(4) Uani 1 1 d . . . . .
C57 C 0.43357(16) 0.68371(17) -0.17417(14) 0.0684(6) Uani 1 1 d . U . . .
C16 C 0.41471(13) 0.70228(15) -0.08958(13) 0.0593(5) Uani 1 1 d . . . . .
C15 C 0.42752(13) 0.65006(14) -0.04414(12) 0.0566(5) Uani 1 1 d . . . . .
H15 H 0.449337 0.602803 -0.065880 0.068 Uiso 1 1 calc R U . . .
C1 C 0.58707(13) 0.69698(15) 0.20978(12) 0.0588(5) Uani 1 1 d . . . . .
C27 C 0.10465(13) 0.90148(13) 0.33538(14) 0.0585(5) Uani 1 1 d . . . . .
H27 H 0.074223 0.897834 0.377549 0.070 Uiso 1 1 calc R U . . .
C7 C 0.61373(14) 0.85120(16) 0.18315(14) 0.0647(5) Uani 1 1 d . . . . .
H7 H 0.621004 0.902703 0.170054 0.078 Uiso 1 1 calc R U . . .
C29 C 0.14054(13) 0.76619(13) 0.33632(13) 0.0575(5) Uani 1 1 d . . . . .
C40 C 0.51791(14) 0.59812(15) 0.27605(13) 0.0600(5) Uani 1 1 d . . . . .
C73 C 0.27819(16) 0.37207(13) 0.32616(14) 0.0637(5) Uani 1 1 d . . . . .
C20 C 0.32499(17) 0.92080(15) 0.01930(14) 0.0665(6) Uani 1 1 d . . . . .
H20 H 0.354340 0.922455 -0.023896 0.080 Uiso 1 1 calc R U . . .
C5 C 0.66549(14) 0.75217(18) 0.22415(14) 0.0667(6) Uani 1 1 d . . . . .
C2 C 0.58841(14) 0.63793(16) 0.25196(13) 0.0626(5) Uani 1 1 d . . . . .
C28 C 0.14591(12) 0.83957(12) 0.30679(13) 0.0541(4) Uani 1 1 d . . . . .
C32 C 0.12986(15) 0.62569(15) 0.39016(15) 0.0654(6) Uani 1 1 d . . . . .
H32 H 0.125699 0.577334 0.408070 0.078 Uiso 1 1 calc R U . . .
O5 O 0.5540(3) 0.8508(3) 0.4403(2) 0.0742(8) Uani 0.552(2) 1 d D U P A 1
O12 O 0.02719(15) 0.27912(16) -0.15965(17) 0.0935(7) Uani 0.814(2) 1 d D U P B 1
C74 C 0.27022(19) 0.30400(14) 0.24922(16) 0.0738(6) Uani 1 1 d . . . . .
H74A H 0.222186 0.303027 0.215149 0.111 Uiso 1 1 calc R U . . .
H74B H 0.264169 0.248918 0.258788 0.111 Uiso 1 1 calc R U . . .
H74C H 0.319153 0.315924 0.223859 0.111 Uiso 1 1 calc R U . . .
C21 C 0.28512(18) 0.98337(16) 0.04700(15) 0.0716(6) Uani 1 1 d D . . . .
C22 C 0.24007(16) 0.97826(14) 0.10812(14) 0.0649(5) Uani 1 1 d . . . . .
H22 H 0.208768 1.018645 0.125063 0.078 Uiso 1 1 calc R U . . .
O13 O 0.0586(2) 0.28367(19) -0.0016(2) 0.1029(9) Uani 0.814(2) 1 d D U P B 1
C6 C 0.68151(14) 0.83171(17) 0.21559(14) 0.0663(6) Uani 1 1 d . . . . .
C75 C 0.20501(19) 0.35092(16) 0.36827(19) 0.0821(8) Uani 1 1 d . . . . .
H75A H 0.208555 0.397023 0.416381 0.123 Uiso 1 1 calc R U . . .
H75B H 0.204556 0.298379 0.381372 0.123 Uiso 1 1 calc R U . . .
H75C H 0.154747 0.343740 0.334220 0.123 Uiso 1 1 calc R U . . .
C3 C 0.66632(15) 0.65838(18) 0.29340(14) 0.0704(6) Uani 1 1 d . . . . .
C4 C 0.71456(15) 0.7281(2) 0.27702(15) 0.0738(6) Uani 1 1 d . . . . .
O4 O 0.4380(3) 0.9419(2) 0.4198(2) 0.0702(8) Uani 0.552(2) 1 d D U P A 1
C31 C 0.08278(17) 0.68057(17) 0.41807(17) 0.0758(7) Uani 1 1 d D . . . .
C43 C 0.68407(17) 0.6386(2) 0.36172(16) 0.0766(7) Uani 1 1 d . . . . .
C41 C 0.53635(16) 0.56892(18) 0.34257(15) 0.0712(6) Uani 1 1 d . . . . .
H41 H 0.492702 0.536562 0.360436 0.085 Uiso 1 1 calc R U . . .
C46 C 0.78034(16) 0.7848(2) 0.32739(17) 0.0820(8) Uani 1 1 d . . . . .
C105 C 0.2842(7) 0.4664(8) 0.0693(6) 0.0822(17) Uani 0.656(7) 1 d D U P B 1
H10A H 0.259493 0.450723 0.113370 0.099 Uiso 0.656(7) 1 calc R U P B 1
H10B H 0.290825 0.527932 0.078203 0.099 Uiso 0.656(7) 1 calc R U P B 1
C76 C 0.35483(18) 0.37474(16) 0.37884(16) 0.0753(7) Uani 1 1 d . . . . .
H76A H 0.402796 0.384208 0.351641 0.113 Uiso 1 1 calc R U . . .
H76B H 0.348648 0.320858 0.390795 0.113 Uiso 1 1 calc R U . . .
H76C H 0.361798 0.420867 0.427591 0.113 Uiso 1 1 calc R U . . .
C30 C 0.08869(17) 0.75057(16) 0.39028(17) 0.0742(7) Uani 1 1 d . . . . .
H30 H 0.055959 0.789049 0.409031 0.089 Uiso 1 1 calc R U . . .
O6 O 0.6175(3) 0.8511(3) 0.5815(2) 0.0771(9) Uani 0.552(2) 1 d D U P A 1
C63 C 0.2540(7) 1.0260(7) -0.0724(5) 0.087(2) Uani 0.74(3) 1 d D U P C 1
H63A H 0.278741 0.983139 -0.104172 0.130 Uiso 0.74(3) 1 calc R U P C 1
H63B H 0.259084 1.073449 -0.094452 0.130 Uiso 0.74(3) 1 calc R U P C 1
H63C H 0.196231 1.001115 -0.072115 0.130 Uiso 0.74(3) 1 calc R U P C 1
C68 C 0.02524(19) 1.02837(17) 0.41227(19) 0.0689(8) Uani 0.856(4) 1 d D U P D 1
H68A H -0.012920 0.972934 0.401239 0.103 Uiso 0.856(4) 1 calc R U P D 1
H68B H -0.003441 1.073005 0.431346 0.103 Uiso 0.856(4) 1 calc R U P D 1
H68C H 0.069909 1.033582 0.452216 0.103 Uiso 0.856(4) 1 calc R U P D 1
C67 C -0.0136(2) 1.0252(2) 0.2761(2) 0.0806(9) Uani 0.856(4) 1 d D U P D 1
H67A H 0.006441 1.032794 0.227825 0.121 Uiso 0.856(4) 1 calc R U P D 1
H67B H -0.044937 1.067086 0.296310 0.121 Uiso 0.856(4) 1 calc R U P D 1
H67C H -0.048757 0.968141 0.265008 0.121 Uiso 0.856(4) 1 calc R U P D 1
C88 C 0.6269(9) 0.9001(8) 0.7184(6) 0.0803(16) Uani 0.552(2) 1 d D U P A 1
H88A H 0.584876 0.848434 0.715701 0.096 Uiso 0.552(2) 1 calc R U P A 1
H88B H 0.664163 0.916447 0.767833 0.096 Uiso 0.552(2) 1 calc R U P A 1
C42 C 0.61433(18) 0.5858(2) 0.38131(16) 0.0797(7) Uani 1 1 d . . . . .
H42 H 0.622309 0.561807 0.422376 0.096 Uiso 1 1 calc R U . . .
C61 C 0.2976(7) 1.0576(4) 0.0109(4) 0.0764(17) Uani 0.74(3) 1 d D U P C 1
O1 O 0.5910(2) 0.9647(2) 0.7145(2) 0.0774(8) Uani 0.552(2) 1 d D U P A 1
C44 C 0.75760(19) 0.6877(3) 0.40796(18) 0.0907(9) Uani 1 1 d . . . . .
H44 H 0.777324 0.671138 0.450632 0.109 Uiso 1 1 calc R U . . .
C45 C 0.80301(18) 0.7604(3) 0.39348(19) 0.0917(9) Uani 1 1 d . . . . .
H45 H 0.850023 0.793945 0.428846 0.110 Uiso 1 1 calc R U . . .
C47 C 0.80227(18) 0.8652(2) 0.3138(2) 0.0919(9) Uani 1 1 d . . . . .
H47 H 0.848591 0.905948 0.344786 0.110 Uiso 1 1 calc R U . . .
C82 C 0.3533(6) 0.9081(6) 0.4065(6) 0.0786(17) Uani 0.552(2) 1 d D U P A 1
H82A H 0.340586 0.845741 0.394467 0.094 Uiso 0.552(2) 1 calc R U P A 1
H82B H 0.328436 0.922565 0.362099 0.094 Uiso 0.552(2) 1 calc R U P A 1
C106 C 0.3648(4) 0.4438(4) 0.0624(4) 0.0890(17) Uani 0.656(7) 1 d D U P B 1
H10C H 0.410191 0.494621 0.084951 0.107 Uiso 0.656(7) 1 calc R U P B 1
H10D H 0.369536 0.401545 0.089987 0.107 Uiso 0.656(7) 1 calc R U P B 1
C92 C 0.4585(6) 0.7031(5) 0.5730(5) 0.0808(16) Uani 0.626(9) 1 d D U P A 1
H92A H 0.464214 0.726512 0.630645 0.097 Uiso 0.626(9) 1 calc R U P A 1
H92B H 0.512823 0.697612 0.557951 0.097 Uiso 0.626(9) 1 calc R U P A 1
C104 C 0.0524(4) 0.5010(3) 0.1541(3) 0.0937(13) Uani 0.814(2) 1 d D U P B 1
H10E H 0.064334 0.505297 0.210025 0.112 Uiso 0.814(2) 1 calc R U P B 1
H10F H -0.007464 0.485734 0.139585 0.112 Uiso 0.814(2) 1 calc R U P B 1
C48 C 0.75892(17) 0.8863(2) 0.2573(2) 0.0866(8) Uani 1 1 d . . . . .
H48 H 0.780148 0.937512 0.245568 0.104 Uiso 1 1 calc R U . . .
C69 C 0.0208(3) 0.6579(4) 0.4729(3) 0.0790(14) Uani 0.703(7) 1 d D U P E 1
C108 C 0.2816(3) 0.3736(4) -0.0552(3) 0.0888(15) Uani 0.656(7) 1 d D U P B 1
H10G H 0.274820 0.381500 -0.107729 0.107 Uiso 0.656(7) 1 calc R U P B 1
H10H H 0.265421 0.312436 -0.060509 0.107 Uiso 0.656(7) 1 calc R U P B 1
C64 C 0.2630(9) 1.1280(5) 0.0572(6) 0.088(2) Uani 0.74(3) 1 d D U P C 1
H64A H 0.204212 1.106959 0.056322 0.132 Uiso 0.74(3) 1 calc R U P C 1
H64B H 0.272633 1.174684 0.034016 0.132 Uiso 0.74(3) 1 calc R U P C 1
H64C H 0.289661 1.148061 0.111385 0.132 Uiso 0.74(3) 1 calc R U P C 1
C103 C 0.0894(2) 0.5834(3) 0.1398(2) 0.0864(9) Uani 0.814(2) 1 d D U P B 1
H10I H 0.076355 0.630769 0.179458 0.104 Uiso 0.814(2) 1 calc R U P B 1
H10J H 0.149446 0.592541 0.143460 0.104 Uiso 0.814(2) 1 calc R U P B 1
C101 C 0.1723(3) 0.6344(2) 0.0081(2) 0.0829(9) Uani 0.814(2) 1 d D U P B 1
H10K H 0.201077 0.685554 -0.004433 0.099 Uiso 0.814(2) 1 calc R U P B 1
H10L H 0.209570 0.621839 0.045652 0.099 Uiso 0.814(2) 1 calc R U P B 1
C66 C 0.1152(2) 1.12360(18) 0.3567(3) 0.0922(12) Uani 0.856(4) 1 d D U P D 1
H66A H 0.159796 1.129800 0.397036 0.138 Uiso 0.856(4) 1 calc R U P D 1
H66B H 0.084361 1.166267 0.375879 0.138 Uiso 0.856(4) 1 calc R U P D 1
H66C H 0.137670 1.131336 0.309431 0.138 Uiso 0.856(4) 1 calc R U P D 1
C94 C 0.1056(4) 0.3013(4) 0.0740(3) 0.0988(14) Uani 0.814(2) 1 d D U P B 1
H94A H 0.164277 0.321395 0.070690 0.119 Uiso 0.814(2) 1 calc R U P B 1
H94B H 0.098117 0.248980 0.089932 0.119 Uiso 0.814(2) 1 calc R U P B 1
C62 C 0.3871(7) 1.0939(4) 0.0067(5) 0.0865(19) Uani 0.74(3) 1 d D U P C 1
H62A H 0.418063 1.110558 0.058956 0.130 Uiso 0.74(3) 1 calc R U P C 1
H62B H 0.392198 1.143494 -0.012280 0.130 Uiso 0.74(3) 1 calc R U P C 1
H62C H 0.408589 1.050989 -0.029140 0.130 Uiso 0.74(3) 1 calc R U P C 1
C86 C 0.6592(4) 0.8266(6) 0.5200(4) 0.0867(16) Uani 0.552(2) 1 d D U P A 1
H86A H 0.687957 0.783809 0.527794 0.104 Uiso 0.552(2) 1 calc R U P A 1
H86B H 0.700000 0.875763 0.515200 0.104 Uiso 0.552(2) 1 calc R U P A 1
O3 O 0.3448(2) 0.9161(2) 0.5435(2) 0.0819(9) Uani 0.552(2) 1 d D U P A 1
O2 O 0.4221(2) 0.9442(2) 0.6905(2) 0.0837(9) Uani 0.552(2) 1 d D U P A 1
C70 C -0.0114(4) 0.7338(4) 0.5123(4) 0.0930(17) Uani 0.703(7) 1 d D U P E 1
H70A H -0.049868 0.718522 0.547512 0.140 Uiso 0.703(7) 1 calc R U P E 1
H70B H -0.039189 0.751625 0.472476 0.140 Uiso 0.703(7) 1 calc R U P E 1
H70C H 0.034196 0.780324 0.542432 0.140 Uiso 0.703(7) 1 calc R U P E 1
C72 C 0.0682(5) 0.6371(6) 0.5376(5) 0.102(2) Uani 0.703(7) 1 d D U P E 1
H72A H 0.121702 0.677134 0.553447 0.153 Uiso 0.703(7) 1 calc R U P E 1
H72B H 0.075360 0.579448 0.518025 0.153 Uiso 0.703(7) 1 calc R U P E 1
H72C H 0.037746 0.641421 0.582659 0.153 Uiso 0.703(7) 1 calc R U P E 1
C107 C 0.3664(3) 0.4105(3) -0.0173(3) 0.0829(12) Uani 0.656(7) 1 d D U P B 1
H10M H 0.397814 0.366446 -0.026557 0.099 Uiso 0.656(7) 1 calc R U P B 1
H10N H 0.392965 0.455629 -0.039137 0.099 Uiso 0.656(7) 1 calc R U P B 1
C99 C 0.1809(3) 0.4888(3) -0.1803(3) 0.0940(10) Uani 0.814(2) 1 d D U P B 1
H99A H 0.143931 0.510297 -0.210491 0.113 Uiso 0.814(2) 1 calc R U P B 1
H99B H 0.225393 0.476080 -0.211341 0.113 Uiso 0.814(2) 1 calc R U P B 1
C100 C 0.2150(3) 0.5529(4) -0.1048(3) 0.0909(10) Uani 0.814(2) 1 d D U P B 1
H10O H 0.255164 0.533278 -0.076313 0.109 Uiso 0.814(2) 1 calc R U P B 1
H10P H 0.243064 0.606578 -0.113573 0.109 Uiso 0.814(2) 1 calc R U P B 1
C93 C 0.0785(3) 0.3663(3) 0.1323(3) 0.1035(11) Uani 0.814(2) 1 d D U P B 1
H93A H 0.020588 0.345196 0.137928 0.124 Uiso 0.814(2) 1 calc R U P B 1
H93B H 0.111550 0.380001 0.183761 0.124 Uiso 0.814(2) 1 calc R U P B 1
C90 C 0.3201(4) 0.6402(3) 0.5248(4) 0.0922(15) Uani 0.626(9) 1 d D U P A 1
H90A H 0.284091 0.591691 0.483980 0.111 Uiso 0.626(9) 1 calc R U P A 1
H90B H 0.290764 0.656744 0.570459 0.111 Uiso 0.626(9) 1 calc R U P A 1
C98 C 0.0974(3) 0.3495(3) -0.2347(2) 0.0960(10) Uani 0.814(2) 1 d D U P B 1
H98A H 0.133442 0.345033 -0.276301 0.115 Uiso 0.814(2) 1 calc R U P B 1
H98B H 0.047271 0.362737 -0.254184 0.115 Uiso 0.814(2) 1 calc R U P B 1
C78 C 0.4600(4) 0.9309(5) 0.7558(4) 0.0849(14) Uani 0.552(2) 1 d D U P A 1
H78A H 0.461059 0.870552 0.744305 0.102 Uiso 0.552(2) 1 calc R U P A 1
H78B H 0.428878 0.945137 0.800478 0.102 Uiso 0.552(2) 1 calc R U P A 1
C89 C 0.3507(4) 0.7111(4) 0.4948(5) 0.0912(15) Uani 0.626(9) 1 d D U P A 1
H89A H 0.355295 0.689886 0.438372 0.109 Uiso 0.626(9) 1 calc R U P A 1
H89B H 0.312264 0.748386 0.501028 0.109 Uiso 0.626(9) 1 calc R U P A 1
C97 C 0.0762(3) 0.2692(3) -0.2170(3) 0.1073(12) Uani 0.814(2) 1 d D U P B 1
H97A H 0.047315 0.223459 -0.264170 0.129 Uiso 0.814(2) 1 calc R U P B 1
H97B H 0.126101 0.254376 -0.199012 0.129 Uiso 0.814(2) 1 calc R U P B 1
C91 C 0.4017(5) 0.6207(5) 0.5482(5) 0.1013(17) Uani 0.626(9) 1 d D U P A 1
H91A H 0.397427 0.594771 0.591418 0.122 Uiso 0.626(9) 1 calc R U P A 1
H91B H 0.418609 0.582171 0.503135 0.122 Uiso 0.626(9) 1 calc R U P A 1
C102 C 0.0991(2) 0.6491(2) 0.0425(3) 0.0823(9) Uani 0.814(2) 1 d D U P B 1
H10Q H 0.114562 0.699421 0.089104 0.099 Uiso 0.814(2) 1 calc R U P B 1
H10R H 0.062373 0.661357 0.004208 0.099 Uiso 0.814(2) 1 calc R U P B 1
C96 C 0.0129(3) 0.2040(3) -0.1288(3) 0.1124(13) Uani 0.814(2) 1 d D U P B 1
H96A H -0.043406 0.192549 -0.115418 0.135 Uiso 0.814(2) 1 calc R U P B 1
H96B H 0.018445 0.153640 -0.170124 0.135 Uiso 0.814(2) 1 calc R U P B 1
C77 C 0.5414(4) 0.9824(4) 0.7757(3) 0.0801(11) Uani 0.552(2) 1 d D U P A 1
H77A H 0.566902 0.973507 0.823029 0.096 Uiso 0.552(2) 1 calc R U P A 1
H77B H 0.539463 1.042555 0.788655 0.096 Uiso 0.552(2) 1 calc R U P A 1
C87 C 0.6738(3) 0.8848(3) 0.6487(3) 0.0770(11) Uani 0.552(2) 1 d D U P A 1
H87A H 0.709907 0.938676 0.647540 0.092 Uiso 0.552(2) 1 calc R U P A 1
H87B H 0.707913 0.844953 0.652202 0.092 Uiso 0.552(2) 1 calc R U P A 1
C95 C 0.0702(4) 0.2174(4) -0.0597(3) 0.1162(14) Uani 0.814(2) 1 d D U P B 1
H95A H 0.061046 0.165747 -0.042504 0.139 Uiso 0.814(2) 1 calc R U P B 1
H95B H 0.126922 0.229860 -0.072032 0.139 Uiso 0.814(2) 1 calc R U P B 1
C71 C -0.0499(3) 0.5858(3) 0.4306(3) 0.1050(17) Uani 0.703(7) 1 d D U P E 1
H71A H -0.081454 0.566041 0.468747 0.157 Uiso 0.703(7) 1 calc R U P E 1
H71B H -0.029546 0.539362 0.398476 0.157 Uiso 0.703(7) 1 calc R U P E 1
H71C H -0.084883 0.604711 0.396962 0.157 Uiso 0.703(7) 1 calc R U P E 1
C58 C 0.4453(4) 0.5959(4) -0.2082(3) 0.0828(16) Uani 0.507(5) 1 d . U P F 1
H58A H 0.491622 0.588394 -0.177550 0.124 Uiso 0.507(5) 1 calc R U P F 1
H58B H 0.455975 0.587969 -0.262515 0.124 Uiso 0.507(5) 1 calc R U P F 1
H58C H 0.395834 0.554233 -0.206681 0.124 Uiso 0.507(5) 1 calc R U P F 1
C03D C 0.3733(4) 0.6032(4) -0.2215(3) 0.0852(16) Uani 0.493(5) 1 d . U P F 2
H03A H 0.375471 0.558244 -0.197451 0.128 Uiso 0.493(5) 1 calc R U P F 2
H03B H 0.387126 0.586484 -0.274971 0.128 Uiso 0.493(5) 1 calc R U P F 2
H03C H 0.318178 0.612723 -0.222969 0.128 Uiso 0.493(5) 1 calc R U P F 2
C85 C 0.5960(4) 0.7887(3) 0.4459(3) 0.0791(11) Uani 0.552(2) 1 d D U P A 1
H85A H 0.623750 0.772721 0.398997 0.095 Uiso 0.552(2) 1 calc R U P A 1
H85B H 0.557234 0.737526 0.449454 0.095 Uiso 0.552(2) 1 calc R U P A 1
C83 C 0.4744(4) 0.8970(4) 0.3579(3) 0.0812(12) Uani 0.552(2) 1 d D U P A 1
H83A H 0.523681 0.935844 0.350002 0.097 Uiso 0.552(2) 1 calc R U P A 1
H83B H 0.435684 0.878034 0.309098 0.097 Uiso 0.552(2) 1 calc R U P A 1
C60 C 0.3609(3) 0.6910(4) -0.2276(3) 0.0755(14) Uani 0.507(5) 1 d . U P F 1
H60A H 0.310661 0.652609 -0.222459 0.113 Uiso 0.507(5) 1 calc R U P F 1
H60B H 0.371584 0.675723 -0.282158 0.113 Uiso 0.507(5) 1 calc R U P F 1
H60C H 0.354645 0.749269 -0.211777 0.113 Uiso 0.507(5) 1 calc R U P F 1
C03H C 0.4328(5) 0.7542(4) -0.2055(3) 0.0858(17) Uani 0.493(5) 1 d . U P F 2
H03D H 0.378343 0.765435 -0.205741 0.129 Uiso 0.493(5) 1 calc R U P F 2
H03E H 0.446587 0.740015 -0.259084 0.129 Uiso 0.493(5) 1 calc R U P F 2
H03F H 0.472913 0.804637 -0.172839 0.129 Uiso 0.493(5) 1 calc R U P F 2
C84 C 0.4981(4) 0.8209(3) 0.3726(3) 0.0820(12) Uani 0.552(2) 1 d D U P A 1
H84A H 0.449446 0.780567 0.379661 0.098 Uiso 0.552(2) 1 calc R U P A 1
H84B H 0.522905 0.791533 0.327896 0.098 Uiso 0.552(2) 1 calc R U P A 1
C03J C 0.5205(4) 0.6663(5) -0.1754(4) 0.0867(17) Uani 0.493(5) 1 d . U P F 2
H03G H 0.560573 0.716271 -0.141913 0.130 Uiso 0.493(5) 1 calc R U P F 2
H03H H 0.533990 0.654027 -0.229141 0.130 Uiso 0.493(5) 1 calc R U P F 2
H03I H 0.521512 0.617757 -0.156094 0.130 Uiso 0.493(5) 1 calc R U P F 2
C59 C 0.5067(3) 0.7470(4) -0.1793(3) 0.0800(15) Uani 0.507(5) 1 d . U P F 1
H59A H 0.498887 0.804063 -0.156795 0.120 Uiso 0.507(5) 1 calc R U P F 1
H59B H 0.514916 0.738709 -0.234309 0.120 Uiso 0.507(5) 1 calc R U P F 1
H59C H 0.554583 0.740280 -0.150337 0.120 Uiso 0.507(5) 1 calc R U P F 1
C81 C 0.3203(3) 0.9487(4) 0.4839(3) 0.0860(12) Uani 0.552(2) 1 d D U P A 1
H81A H 0.341583 1.010841 0.500161 0.103 Uiso 0.552(2) 1 calc R U P A 1
H81B H 0.259981 0.936170 0.474911 0.103 Uiso 0.552(2) 1 calc R U P A 1
C79 C 0.3411(4) 0.9054(5) 0.6721(5) 0.0944(17) Uani 0.552(2) 1 d D U P A 1
H79A H 0.314561 0.941197 0.710981 0.113 Uiso 0.552(2) 1 calc R U P A 1
H79B H 0.336040 0.852241 0.686322 0.113 Uiso 0.552(2) 1 calc R U P A 1
C80 C 0.2812(4) 0.8791(5) 0.5925(4) 0.1026(15) Uani 0.552(2) 1 d D U P A 1
H80A H 0.260295 0.817012 0.570949 0.123 Uiso 0.552(2) 1 calc R U P A 1
H80B H 0.235041 0.906749 0.598088 0.123 Uiso 0.552(2) 1 calc R U P A 1
O6A O 0.5941(4) 0.8717(3) 0.4792(4) 0.0934(12) Uani 0.448(2) 1 d D U P A 2
O1A O 0.4830(4) 0.9355(3) 0.4057(3) 0.0777(11) Uani 0.448(2) 1 d D U P A 2
O5A O 0.6046(3) 0.8927(3) 0.6322(4) 0.0896(11) Uani 0.448(2) 1 d D U P A 2
C0 C 0.5715(6) 0.9501(6) 0.7525(6) 0.0962(16) Uani 0.448(2) 1 d D U P A 2
H0A H 0.577166 0.947840 0.807090 0.115 Uiso 0.448(2) 1 calc R U P A 2
H0B H 0.584079 1.010179 0.753473 0.115 Uiso 0.448(2) 1 calc R U P A 2
O4A O 0.4940(3) 0.9111(3) 0.7174(3) 0.0866(11) Uani 0.448(2) 1 d D U P A 2
C113 C 0.4067(5) 0.8832(5) 0.3702(3) 0.0850(15) Uani 0.448(2) 1 d D U P A 2
H11G H 0.403265 0.824713 0.372019 0.102 Uiso 0.448(2) 1 calc R U P A 2
H11H H 0.397384 0.882164 0.314862 0.102 Uiso 0.448(2) 1 calc R U P A 2
C02P C 0.6645(6) 0.8633(5) 0.5899(6) 0.0960(17) Uani 0.448(2) 1 d D U P A 2
H02A H 0.686271 0.825388 0.614515 0.115 Uiso 0.448(2) 1 calc R U P A 2
H02B H 0.710115 0.912021 0.592468 0.115 Uiso 0.448(2) 1 calc R U P A 2
O2A O 0.3429(2) 0.8940(3) 0.4847(3) 0.0712(9) Uani 0.448(2) 1 d D U P A 2
O3A O 0.3471(4) 0.9208(4) 0.6442(3) 0.0847(13) Uani 0.448(2) 1 d D U P A 2
C110 C 0.3550(5) 0.9056(5) 0.7202(5) 0.0878(14) Uani 0.448(2) 1 d D U P A 2
H11I H 0.312566 0.925314 0.750801 0.105 Uiso 0.448(2) 1 calc R U P A 2
H11J H 0.347031 0.844161 0.712903 0.105 Uiso 0.448(2) 1 calc R U P A 2
C111 C 0.4317(6) 0.9483(7) 0.7607(6) 0.0940(18) Uani 0.448(2) 1 d D U P A 2
H11K H 0.435344 0.942624 0.814189 0.113 Uiso 0.448(2) 1 calc R U P A 2
H11L H 0.441528 1.009136 0.764769 0.113 Uiso 0.448(2) 1 calc R U P A 2
C112 C 0.6296(11) 0.9065(12) 0.7081(8) 0.090(2) Uani 0.448(2) 1 d D U P A 2
H11M H 0.685821 0.942565 0.722662 0.108 Uiso 0.448(2) 1 calc R U P A 2
H11N H 0.628603 0.852346 0.719334 0.108 Uiso 0.448(2) 1 calc R U P A 2
C114 C 0.6320(6) 0.8155(7) 0.5039(6) 0.0926(19) Uani 0.448(2) 1 d D U P A 2
H11O H 0.676998 0.803548 0.473274 0.111 Uiso 0.448(2) 1 calc R U P A 2
H11P H 0.592358 0.761479 0.498977 0.111 Uiso 0.448(2) 1 calc R U P A 2
C115 C 0.5465(5) 0.9017(5) 0.3703(4) 0.0943(16) Uani 0.448(2) 1 d D U P A 2
H11Q H 0.595668 0.948528 0.379059 0.113 Uiso 0.448(2) 1 calc R U P A 2
H11R H 0.529445 0.878661 0.313187 0.113 Uiso 0.448(2) 1 calc R U P A 2
C116 C 0.5694(5) 0.8338(5) 0.3991(5) 0.0958(17) Uani 0.448(2) 1 d D U P A 2
H11S H 0.522135 0.784724 0.389710 0.115 Uiso 0.448(2) 1 calc R U P A 2
H11T H 0.614415 0.814401 0.372700 0.115 Uiso 0.448(2) 1 calc R U P A 2
C03N C 0.3410(7) 0.9216(8) 0.4179(7) 0.078(2) Uani 0.448(2) 1 d D U P A 2
H03J H 0.355758 0.984101 0.432311 0.094 Uiso 0.448(2) 1 calc R U P A 2
H03K H 0.286225 0.900143 0.386930 0.094 Uiso 0.448(2) 1 calc R U P A 2
C1A C 0.3060(4) 0.9418(5) 0.6109(4) 0.0848(14) Uani 0.448(2) 1 d D U P A 2
H1AA H 0.331389 1.002356 0.619143 0.102 Uiso 0.448(2) 1 calc R U P A 2
H1AB H 0.256874 0.940240 0.638104 0.102 Uiso 0.448(2) 1 calc R U P A 2
C2A C 0.2738(4) 0.9063(5) 0.5242(4) 0.0876(15) Uani 0.448(2) 1 d D U P A 2
H2AA H 0.232702 0.852033 0.513740 0.105 Uiso 0.448(2) 1 calc R U P A 2
H2AB H 0.248200 0.946575 0.506622 0.105 Uiso 0.448(2) 1 calc R U P A 2
C117 C 0.0439(13) 0.6087(10) 0.5222(13) 0.088(4) Uani 0.297(7) 1 d D U P E 2
H11A H -0.001612 0.563450 0.490071 0.132 Uiso 0.297(7) 1 calc R U P E 2
H11B H 0.036357 0.619273 0.577490 0.132 Uiso 0.297(7) 1 calc R U P E 2
H11C H 0.095220 0.591599 0.513941 0.132 Uiso 0.297(7) 1 calc R U P E 2
C109 C 0.0466(9) 0.6891(8) 0.4989(8) 0.084(3) Uani 0.297(7) 1 d D U P E 2
C118 C -0.0372(7) 0.6945(10) 0.4752(9) 0.094(3) Uani 0.297(7) 1 d D U P E 2
H11D H -0.034948 0.748376 0.464173 0.142 Uiso 0.297(7) 1 calc R U P E 2
H11E H -0.070240 0.691006 0.517695 0.142 Uiso 0.297(7) 1 calc R U P E 2
H11F H -0.061830 0.647641 0.428187 0.142 Uiso 0.297(7) 1 calc R U P E 2
C126 C 0.0857(7) 0.7634(6) 0.5696(6) 0.089(3) Uani 0.297(7) 1 d D U P E 2
H12A H 0.140133 0.758695 0.586703 0.134 Uiso 0.297(7) 1 calc R U P E 2
H12B H 0.051937 0.763640 0.612067 0.134 Uiso 0.297(7) 1 calc R U P E 2
H12C H 0.090179 0.816182 0.555792 0.134 Uiso 0.297(7) 1 calc R U P E 2
O0 O 0.2240(9) 0.4031(10) -0.0015(12) 0.085(3) Uani 0.344(7) 1 d D U P B 2
C127 C 0.2847(14) 0.4656(16) 0.0580(13) 0.085(3) Uani 0.344(7) 1 d D U P B 2
H12L H 0.261814 0.483354 0.107694 0.102 Uiso 0.344(7) 1 calc R U P B 2
H12M H 0.305971 0.516097 0.040993 0.102 Uiso 0.344(7) 1 calc R U P B 2
C119 C 0.3487(9) 0.4217(8) 0.0670(7) 0.083(2) Uani 0.344(7) 1 d D U P B 2
H11U H 0.402855 0.461619 0.075853 0.099 Uiso 0.344(7) 1 calc R U P B 2
H11V H 0.342686 0.400482 0.113030 0.099 Uiso 0.344(7) 1 calc R U P B 2
C120 C 0.2627(7) 0.3392(8) -0.0458(7) 0.086(2) Uani 0.344(7) 1 d D U P B 2
H12N H 0.268861 0.345365 -0.098593 0.103 Uiso 0.344(7) 1 calc R U P B 2
H12O H 0.229163 0.281772 -0.051609 0.103 Uiso 0.344(7) 1 calc R U P B 2
C121 C 0.3436(5) 0.3525(7) -0.0015(6) 0.091(2) Uani 0.344(7) 1 d D U P B 2
H10S H 0.348227 0.301091 0.012884 0.109 Uiso 0.344(7) 1 calc R U P B 2
H10T H 0.387641 0.366169 -0.032948 0.109 Uiso 0.344(7) 1 calc R U P B 2
O21 O 0.0506(6) 0.5432(7) 0.0850(7) 0.075(2) Uani 0.186(2) 1 d D U P B 2
O22 O 0.0577(9) 0.2417(9) 0.0223(8) 0.107(2) Uani 0.186(2) 1 d D U P B 2
O15 O 0.1614(7) 0.5668(8) -0.0213(7) 0.072(2) Uani 0.186(2) 1 d D U P B 2
O16 O -0.0143(8) 0.3948(9) 0.1091(9) 0.121(3) Uani 0.186(2) 1 d D U P B 2
O17 O 0.1351(9) 0.4590(9) -0.1686(8) 0.086(2) Uani 0.186(2) 1 d D U P B 2
O18 O 0.1538(11) 0.2814(11) -0.1493(10) 0.139(3) Uani 0.186(2) 1 d D U P B 2
C122 C 0.0907(18) 0.3101(14) 0.0930(13) 0.098(3) Uani 0.186(2) 1 d D U P B 2
H12P H 0.151107 0.323656 0.099331 0.118 Uiso 0.186(2) 1 calc R U P B 2
H12Q H 0.072050 0.294163 0.139239 0.118 Uiso 0.186(2) 1 calc R U P B 2
C1B C 0.0609(9) 0.3840(10) 0.0853(10) 0.082(2) Uani 0.186(2) 1 d D U P B 2
H1BA H 0.102881 0.435522 0.114844 0.098 Uiso 0.186(2) 1 calc R U P B 2
H1BB H 0.058403 0.382052 0.029451 0.098 Uiso 0.186(2) 1 calc R U P B 2
C1C C 0.0627(16) 0.5235(17) 0.1561(14) 0.089(3) Uani 0.186(2) 1 d D U P B 2
H1CA H 0.077798 0.576361 0.200320 0.107 Uiso 0.186(2) 1 calc R U P B 2
H1CB H 0.107962 0.494802 0.154803 0.107 Uiso 0.186(2) 1 calc R U P B 2
C1D C 0.1318(15) 0.2317(14) -0.0966(13) 0.127(3) Uani 0.186(2) 1 d D U P B 2
H1DA H 0.181094 0.234848 -0.062116 0.152 Uiso 0.186(2) 1 calc R U P B 2
H1DB H 0.108988 0.171765 -0.127201 0.152 Uiso 0.186(2) 1 calc R U P B 2
C02V C 0.1324(12) 0.6352(9) 0.0212(9) 0.072(2) Uani 0.186(2) 1 d D U P B 2
H02C H 0.080277 0.637548 -0.005464 0.087 Uiso 0.186(2) 1 calc R U P B 2
H02D H 0.172788 0.689644 0.029929 0.087 Uiso 0.186(2) 1 calc R U P B 2
C1E C 0.1208(7) 0.6144(8) 0.0962(8) 0.068(2) Uani 0.186(2) 1 d D U P B 2
H1EA H 0.170455 0.600127 0.115454 0.082 Uiso 0.186(2) 1 calc R U P B 2
H1EB H 0.112468 0.664405 0.136136 0.082 Uiso 0.186(2) 1 calc R U P B 2
C1F C 0.0718(14) 0.2627(15) -0.0492(12) 0.100(3) Uani 0.186(2) 1 d D U P B 2
H1FA H 0.086928 0.325147 -0.035549 0.120 Uiso 0.186(2) 1 calc R U P B 2
H1FB H 0.018757 0.243242 -0.083249 0.120 Uiso 0.186(2) 1 calc R U P B 2
C02{ C 0.1910(12) 0.5870(10) -0.0899(9) 0.079(2) Uani 0.186(2) 1 d D U P B 2
H02E H 0.240090 0.634675 -0.074110 0.095 Uiso 0.186(2) 1 calc R U P B 2
H02F H 0.148537 0.603290 -0.118930 0.095 Uiso 0.186(2) 1 calc R U P B 2
C1G C 0.2111(10) 0.5100(11) -0.1396(12) 0.078(2) Uani 0.186(2) 1 d D U P B 2
H1GA H 0.241828 0.522136 -0.181959 0.093 Uiso 0.186(2) 1 calc R U P B 2
H1GB H 0.242863 0.484664 -0.108350 0.093 Uiso 0.186(2) 1 calc R U P B 2
C1H C -0.0103(13) 0.4696(12) 0.1676(12) 0.115(3) Uani 0.186(2) 1 d D U P B 2
H1HA H -0.005741 0.461592 0.220209 0.138 Uiso 0.186(2) 1 calc R U P B 2
H1HB H -0.058569 0.492372 0.160403 0.138 Uiso 0.186(2) 1 calc R U P B 2
C1I C 0.1466(13) 0.3811(10) -0.2225(10) 0.094(3) Uani 0.186(2) 1 d D U P B 2
H1IA H 0.204514 0.380677 -0.227188 0.113 Uiso 0.186(2) 1 calc R U P B 2
H1IB H 0.114114 0.364416 -0.274622 0.113 Uiso 0.186(2) 1 calc R U P B 2
C1J C 0.1100(12) 0.3342(12) -0.1688(12) 0.110(2) Uani 0.186(2) 1 d D U P B 2
H1JA H 0.103552 0.375920 -0.120096 0.132 Uiso 0.186(2) 1 calc R U P B 2
H1JB H 0.054799 0.300127 -0.193748 0.132 Uiso 0.186(2) 1 calc R U P B 2
C123 C 0.4540(12) 0.7213(8) 0.5859(9) 0.086(2) Uani 0.374(9) 1 d D U P A 2
H12J H 0.433183 0.735068 0.637053 0.103 Uiso 0.374(9) 1 calc R U P A 2
H12K H 0.514158 0.742004 0.595178 0.103 Uiso 0.374(9) 1 calc R U P A 2
O19 O 0.4209(14) 0.7626(9) 0.5373(13) 0.083(2) Uani 0.374(9) 1 d D U P A 2
C1K C 0.3808(7) 0.6981(5) 0.4662(6) 0.0785(18) Uani 0.374(9) 1 d D U P A 2
H1KA H 0.418803 0.689184 0.426687 0.094 Uiso 0.374(9) 1 calc R U P A 2
H1KB H 0.333180 0.713208 0.443843 0.094 Uiso 0.374(9) 1 calc R U P A 2
C1L C 0.3550(8) 0.6220(6) 0.4925(7) 0.100(2) Uani 0.374(9) 1 d D U P A 2
H1LA H 0.344688 0.569297 0.448489 0.120 Uiso 0.374(9) 1 calc R U P A 2
H1LB H 0.305783 0.623303 0.519453 0.120 Uiso 0.374(9) 1 calc R U P A 2
C1M C 0.4330(9) 0.6320(8) 0.5510(9) 0.097(2) Uani 0.374(9) 1 d D U P A 2
H1MA H 0.419742 0.601526 0.590182 0.116 Uiso 0.374(9) 1 calc R U P A 2
H1MB H 0.476969 0.612261 0.523049 0.116 Uiso 0.374(9) 1 calc R U P A 2
C124 C -0.0288(7) 0.9960(10) 0.3278(12) 0.081(4) Uani 0.144(4) 1 d D U P D 2
H12D H -0.048109 0.967672 0.272175 0.122 Uiso 0.144(4) 1 calc R U P D 2
H12E H -0.059040 1.039020 0.347830 0.122 Uiso 0.144(4) 1 calc R U P D 2
H12F H -0.037632 0.954303 0.356852 0.122 Uiso 0.144(4) 1 calc R U P D 2
C1N C 0.0984(11) 1.0768(11) 0.4219(8) 0.086(4) Uani 0.144(4) 1 d D U P D 2
H1NA H 0.156375 1.102297 0.423472 0.130 Uiso 0.144(4) 1 calc R U P D 2
H1NB H 0.071222 1.120524 0.447925 0.130 Uiso 0.144(4) 1 calc R U P D 2
H1NC H 0.092574 1.033248 0.448976 0.130 Uiso 0.144(4) 1 calc R U P D 2
C1O C 0.0747(11) 1.1056(9) 0.2945(11) 0.078(3) Uani 0.144(4) 1 d D U P D 2
H1OA H 0.133392 1.124580 0.293069 0.116 Uiso 0.144(4) 1 calc R U P D 2
H1OB H 0.053877 1.153844 0.322129 0.116 Uiso 0.144(4) 1 calc R U P D 2
H1OC H 0.046473 1.081777 0.240895 0.116 Uiso 0.144(4) 1 calc R U P D 2
C125 C 0.3598(19) 1.0970(16) 0.0082(18) 0.104(5) Uani 0.26(3) 1 d D U P C 2
H12G H 0.382152 1.130187 0.062196 0.155 Uiso 0.26(3) 1 calc R U P C 2
H12H H 0.361028 1.134930 -0.024484 0.155 Uiso 0.26(3) 1 calc R U P C 2
H12I H 0.392650 1.056503 -0.011718 0.155 Uiso 0.26(3) 1 calc R U P C 2
C1P C 0.2711(18) 1.0487(11) 0.0059(10) 0.083(3) Uani 0.26(3) 1 d D U P C 2
C1Q C 0.229(2) 1.1132(13) 0.0475(13) 0.085(4) Uani 0.26(3) 1 d D U P C 2
H1QA H 0.170686 1.086480 0.045030 0.127 Uiso 0.26(3) 1 calc R U P C 2
H1QB H 0.233860 1.158398 0.022467 0.127 Uiso 0.26(3) 1 calc R U P C 2
H1QC H 0.253181 1.137137 0.102296 0.127 Uiso 0.26(3) 1 calc R U P C 2
C1R C 0.2374(19) 1.0038(17) -0.0787(10) 0.085(4) Uani 0.26(3) 1 d D U P C 2
H1RA H 0.264719 0.958335 -0.099119 0.128 Uiso 0.26(3) 1 calc R U P C 2
H1RB H 0.246781 1.044085 -0.109133 0.128 Uiso 0.26(3) 1 calc R U P C 2
H1RC H 0.178648 0.979685 -0.082706 0.128 Uiso 0.26(3) 1 calc R U P C 2

loop_
_atom_site_aniso_label
_atom_site_aniso_U_11
_atom_site_aniso_U_22
_atom_site_aniso_U_33
_atom_site_aniso_U_23
_atom_site_aniso_U_13
_atom_site_aniso_U_12
Na1 0.0996(7) 0.0516(5) 0.0518(5) 0.0081(5) 0.0060(4) 0.0152(4)
Na2 0.0760(6) 0.0687(6) 0.0666(6) 0.0071(5) 0.0034(4) 0.0098(4)
O7 0.092(3) 0.055(2) 0.076(2) 0.0168(19) -0.008(2) 0.0139(17)
O14 0.077(2) 0.070(3) 0.0667(19) 0.001(2) 0.0070(17) 0.018(2)
C13 0.0662(11) 0.0464(10) 0.0407(10) 0.0089(9) 0.0088(7) 0.0118(8)
C18 0.0686(11) 0.0469(10) 0.0424(10) 0.0098(9) 0.0088(8) 0.0112(8)
C38 0.0729(11) 0.0433(10) 0.0415(10) 0.0073(9) 0.0131(8) 0.0186(8)
O10 0.0781(15) 0.0780(15) 0.0843(17) 0.0082(16) 0.0170(14) 0.0114(11)
C11 0.0667(10) 0.0416(9) 0.0348(9) 0.0050(8) 0.0093(7) 0.0123(7)
C17 0.0768(12) 0.0524(11) 0.0488(11) 0.0171(10) 0.0128(9) 0.0141(9)
C14 0.0726(11) 0.0475(10) 0.0437(10) 0.0105(9) 0.0110(8) 0.0149(8)
C51 0.0611(10) 0.0375(9) 0.0423(10) 0.0053(9) 0.0058(7) 0.0090(7)
C52 0.0653(11) 0.0422(10) 0.0497(11) 0.0078(10) 0.0117(8) 0.0136(8)
C23 0.0773(12) 0.0422(10) 0.0453(11) 0.0077(10) 0.0055(8) 0.0127(8)
O8 0.0879(14) 0.0875(17) 0.0787(15) 0.0191(14) 0.0095(11) 0.0226(12)
C12 0.0655(10) 0.0409(9) 0.0392(10) 0.0056(9) 0.0072(7) 0.0107(7)
C53 0.0621(10) 0.0377(9) 0.0426(10) 0.0041(9) 0.0057(7) 0.0098(7)
C50 0.0678(11) 0.0391(9) 0.0417(10) 0.0061(9) 0.0110(8) 0.0133(7)
C26 0.0674(11) 0.0405(10) 0.0655(13) 0.0077(10) 0.0116(9) 0.0141(8)
O11 0.0880(14) 0.0860(17) 0.0679(15) 0.0039(16) 0.0110(11) 0.0108(14)
C10 0.0676(11) 0.0459(10) 0.0363(9) 0.0064(9) 0.0120(7) 0.0148(8)
C34 0.0688(11) 0.0418(10) 0.0479(11) 0.0099(9) 0.0140(8) 0.0138(8)
C49 0.0626(10) 0.0383(9) 0.0374(9) 0.0038(8) 0.0075(7) 0.0090(7)
C65 0.0785(13) 0.0439(11) 0.0839(16) 0.0175(12) 0.0254(11) 0.0197(9)
C35 0.0752(12) 0.0421(10) 0.0525(11) 0.0108(10) 0.0163(9) 0.0135(8)
C19 0.0791(12) 0.0458(10) 0.0452(11) 0.0104(10) 0.0095(9) 0.0150(9)
C39 0.0737(11) 0.0496(10) 0.0403(10) 0.0099(9) 0.0150(8) 0.0217(8)
C9 0.0677(11) 0.0530(11) 0.0368(9) 0.0045(9) 0.0127(8) 0.0172(8)
C55 0.0668(10) 0.0373(9) 0.0385(9) 0.0037(8) 0.0037(7) 0.0091(7)
C24 0.0675(11) 0.0388(9) 0.0479(11) 0.0034(9) 0.0046(8) 0.0133(8)
O9 0.0713(12) 0.0703(15) 0.0689(15) -0.0129(13) -0.0029(10) 0.0120(11)
C33 0.0679(11) 0.0444(10) 0.0533(12) 0.0122(10) 0.0155(9) 0.0151(8)
C8 0.0679(11) 0.0568(11) 0.0470(11) 0.0117(10) 0.0140(8) 0.0150(9)
C54 0.0613(10) 0.0384(9) 0.0489(11) 0.0047(9) 0.0056(8) 0.0097(7)
C37 0.0847(13) 0.0469(10) 0.0456(11) 0.0123(10) 0.0178(9) 0.0244(9)
C36 0.0830(13) 0.0404(10) 0.0465(11) 0.0096(9) 0.0157(9) 0.0177(8)
C25 0.0762(12) 0.0402(10) 0.0584(13) 0.0082(10) 0.0091(9) 0.0152(8)
C56 0.0724(11) 0.0401(9) 0.0419(10) 0.0072(9) 0.0058(8) 0.0130(8)
C57 0.0908(15) 0.0716(14) 0.0486(12) 0.0182(12) 0.0263(10) 0.0263(11)
C16 0.0713(12) 0.0589(12) 0.0483(11) 0.0147(11) 0.0170(9) 0.0161(9)
C15 0.0737(12) 0.0517(11) 0.0423(10) 0.0060(10) 0.0134(8) 0.0194(9)
C1 0.0712(12) 0.0633(12) 0.0441(10) 0.0110(11) 0.0180(8) 0.0238(9)
C27 0.0670(11) 0.0433(10) 0.0630(13) 0.0098(10) 0.0172(9) 0.0136(8)
C7 0.0708(12) 0.0624(13) 0.0601(13) 0.0182(12) 0.0168(10) 0.0116(10)
C29 0.0698(12) 0.0465(11) 0.0588(13) 0.0137(11) 0.0191(9) 0.0188(8)
C40 0.0761(12) 0.0598(12) 0.0496(11) 0.0145(11) 0.0168(9) 0.0279(10)
C73 0.0933(15) 0.0421(10) 0.0587(13) 0.0155(11) 0.0173(10) 0.0196(9)
C20 0.1037(17) 0.0532(12) 0.0474(12) 0.0165(11) 0.0179(10) 0.0249(11)
C5 0.0657(12) 0.0861(16) 0.0527(12) 0.0188(13) 0.0187(9) 0.0267(11)
C2 0.0735(12) 0.0694(14) 0.0502(12) 0.0156(12) 0.0161(9) 0.0289(10)
C28 0.0658(11) 0.0407(9) 0.0535(11) 0.0084(9) 0.0128(8) 0.0138(8)
C32 0.0802(13) 0.0563(12) 0.0726(15) 0.0277(12) 0.0317(11) 0.0264(10)
O5 0.109(2) 0.066(2) 0.0475(18) 0.0089(17) 0.0110(16) 0.0331(17)
O12 0.0874(15) 0.0685(14) 0.0942(18) -0.0178(14) 0.0009(12) 0.0123(11)
C74 0.1132(19) 0.0418(11) 0.0640(15) 0.0092(12) 0.0099(13) 0.0226(11)
C21 0.1122(18) 0.0569(13) 0.0531(13) 0.0186(12) 0.0172(12) 0.0315(12)
C22 0.0992(16) 0.0474(11) 0.0506(12) 0.0101(11) 0.0102(10) 0.0284(10)
O13 0.1201(19) 0.0715(17) 0.103(2) 0.0208(17) -0.0175(16) 0.0081(14)
C6 0.0703(12) 0.0715(14) 0.0559(13) 0.0150(12) 0.0204(10) 0.0164(10)
C75 0.1111(19) 0.0536(13) 0.094(2) 0.0340(15) 0.0391(16) 0.0222(12)
C3 0.0742(13) 0.0873(17) 0.0583(13) 0.0210(14) 0.0177(10) 0.0356(12)
C4 0.0713(13) 0.0971(19) 0.0596(14) 0.0228(15) 0.0173(10) 0.0326(13)
O4 0.099(2) 0.0513(16) 0.0501(17) 0.0077(15) -0.0066(16) 0.0121(16)
C31 0.0951(16) 0.0682(15) 0.0858(18) 0.0364(15) 0.0466(14) 0.0376(13)
C43 0.0830(15) 0.0938(19) 0.0655(15) 0.0284(15) 0.0170(12) 0.0392(14)
C41 0.0850(15) 0.0792(16) 0.0627(14) 0.0291(14) 0.0220(11) 0.0336(12)
C46 0.0638(13) 0.111(2) 0.0743(17) 0.0239(17) 0.0169(11) 0.0305(14)
C105 0.085(2) 0.064(2) 0.076(3) -0.010(3) -0.001(2) 0.016(2)
C76 0.1077(18) 0.0590(13) 0.0635(15) 0.0258(13) 0.0092(12) 0.0197(12)
C30 0.0947(16) 0.0640(14) 0.0857(18) 0.0337(14) 0.0433(14) 0.0407(12)
O6 0.082(2) 0.074(2) 0.074(2) 0.0236(18) 0.0063(17) 0.0135(18)
C63 0.114(4) 0.077(4) 0.082(3) 0.040(3) 0.026(2) 0.028(3)
C68 0.0822(17) 0.0459(13) 0.0801(19) 0.0121(14) 0.0281(14) 0.0221(11)
C67 0.0895(19) 0.080(2) 0.088(2) 0.0307(19) 0.0259(16) 0.0431(16)
C88 0.109(3) 0.061(3) 0.067(3) 0.025(2) -0.006(2) 0.012(2)
C42 0.0989(18) 0.0880(19) 0.0638(15) 0.0306(15) 0.0115(12) 0.0361(14)
C61 0.103(4) 0.066(2) 0.075(2) 0.032(2) 0.032(2) 0.031(2)
O1 0.102(2) 0.0656(18) 0.0631(18) 0.0170(16) 0.0117(15) 0.0193(15)
C44 0.0839(17) 0.133(3) 0.0689(16) 0.0351(19) 0.0106(13) 0.0488(18)
C45 0.0712(15) 0.133(3) 0.0737(17) 0.0319(19) 0.0090(12) 0.0278(16)
C47 0.0728(15) 0.110(2) 0.085(2) 0.027(2) 0.0102(13) 0.0080(14)
C82 0.098(3) 0.055(3) 0.071(3) 0.011(3) -0.018(3) 0.010(2)
C106 0.083(3) 0.056(3) 0.105(3) -0.009(3) -0.002(2) 0.014(2)
C92 0.107(3) 0.060(3) 0.076(3) 0.024(3) 0.004(2) 0.020(2)
C104 0.097(2) 0.094(3) 0.0577(18) -0.008(2) 0.0110(17) -0.006(2)
C48 0.0745(15) 0.0868(19) 0.090(2) 0.0211(18) 0.0089(13) 0.0091(13)
C69 0.106(3) 0.067(3) 0.092(3) 0.042(3) 0.058(2) 0.042(2)
C108 0.090(3) 0.086(3) 0.072(2) -0.008(3) 0.003(2) 0.026(2)
C64 0.130(6) 0.065(3) 0.094(4) 0.042(3) 0.049(4) 0.041(3)
C103 0.0860(19) 0.083(2) 0.0679(19) -0.0110(19) -0.0001(15) 0.0198(16)
C101 0.085(2) 0.0687(19) 0.080(2) 0.0093(17) 0.0015(17) 0.0046(16)
C66 0.103(2) 0.0428(14) 0.126(3) 0.0100(19) 0.056(2) 0.0141(14)
C94 0.117(3) 0.081(2) 0.094(3) 0.026(2) -0.001(2) 0.0172(19)
C62 0.101(4) 0.065(2) 0.104(3) 0.039(2) 0.025(3) 0.018(2)
C86 0.099(4) 0.080(3) 0.083(3) 0.027(3) 0.008(3) 0.023(3)
O3 0.091(2) 0.076(2) 0.078(2) 0.0225(19) 0.0059(16) 0.0197(15)
O2 0.104(2) 0.083(2) 0.0626(17) 0.0236(17) 0.0158(15) 0.0167(16)
C70 0.130(4) 0.081(3) 0.100(4) 0.042(3) 0.074(3) 0.056(3)
C72 0.132(5) 0.114(6) 0.099(4) 0.059(5) 0.067(4) 0.062(4)
C107 0.084(2) 0.081(3) 0.079(2) 0.009(2) 0.0032(18) 0.0314(19)
C99 0.099(2) 0.086(2) 0.087(2) 0.014(2) 0.0320(19) 0.0107(19)
C100 0.088(2) 0.088(3) 0.085(2) 0.020(2) 0.0187(17) 0.0026(18)
C93 0.112(2) 0.097(2) 0.086(2) 0.023(2) -0.003(2) 0.003(2)
C90 0.110(3) 0.062(2) 0.089(3) 0.014(2) 0.008(2) -0.002(2)
C98 0.120(3) 0.096(2) 0.069(2) 0.005(2) 0.0177(19) 0.045(2)
C78 0.114(3) 0.087(3) 0.061(2) 0.030(2) 0.018(3) 0.027(3)
C89 0.104(3) 0.071(3) 0.088(3) 0.026(3) -0.010(2) 0.002(2)
C97 0.110(3) 0.095(2) 0.087(3) -0.007(2) 0.007(2) 0.008(2)
C91 0.122(4) 0.077(3) 0.094(3) 0.036(2) -0.004(3) -0.008(3)
C102 0.083(2) 0.0670(18) 0.077(2) -0.0002(18) 0.0024(16) 0.0078(15)
C96 0.132(3) 0.069(2) 0.097(3) -0.012(2) 0.002(2) -0.008(2)
C77 0.114(3) 0.076(3) 0.053(2) 0.020(2) 0.015(2) 0.026(2)
C87 0.085(2) 0.061(2) 0.081(3) 0.018(2) -0.002(2) 0.0167(19)
C95 0.152(3) 0.083(3) 0.098(3) 0.014(2) 0.002(2) 0.015(3)
C71 0.110(3) 0.077(3) 0.135(4) 0.039(3) 0.071(3) 0.012(2)
C58 0.127(5) 0.087(3) 0.046(2) 0.020(3) 0.029(3) 0.044(3)
C03D 0.114(4) 0.093(4) 0.048(3) 0.013(3) 0.026(2) 0.029(3)
C85 0.111(3) 0.068(2) 0.066(2) 0.020(2) 0.027(2) 0.034(2)
C83 0.127(3) 0.065(3) 0.045(2) 0.014(2) 0.001(2) 0.016(2)
C60 0.090(3) 0.102(4) 0.040(2) 0.018(3) 0.0173(19) 0.035(3)
C03H 0.118(4) 0.091(4) 0.060(3) 0.027(3) 0.039(3) 0.037(3)
C84 0.129(3) 0.062(2) 0.045(2) 0.002(2) 0.010(2) 0.021(2)
C03J 0.113(4) 0.091(4) 0.070(3) 0.027(3) 0.043(3) 0.042(3)
C59 0.087(3) 0.095(4) 0.069(3) 0.036(3) 0.029(2) 0.022(3)
C81 0.089(3) 0.071(3) 0.089(3) 0.017(2) -0.007(2) 0.015(2)
C79 0.105(3) 0.089(3) 0.085(4) 0.015(3) 0.022(3) 0.027(3)
C80 0.100(3) 0.099(3) 0.102(3) 0.017(3) 0.026(2) 0.021(3)
O6A 0.109(3) 0.075(2) 0.088(3) 0.003(2) 0.030(2) 0.028(2)
O1A 0.114(3) 0.057(2) 0.042(2) 0.0008(19) 0.009(2) -0.003(2)
O5A 0.100(2) 0.064(2) 0.093(3) 0.005(2) -0.009(2) 0.0253(19)
C0 0.127(4) 0.079(3) 0.072(3) 0.020(3) -0.009(3) 0.012(3)
O4A 0.134(3) 0.065(2) 0.061(2) 0.017(2) 0.003(2) 0.029(2)
C113 0.112(3) 0.075(3) 0.042(2) 0.007(2) -0.004(2) -0.014(3)
C02P 0.099(4) 0.068(3) 0.111(4) 0.008(3) 0.001(4) 0.027(3)
O2A 0.085(2) 0.061(2) 0.064(2) 0.0218(19) -0.0036(16) 0.0103(16)
O3A 0.105(3) 0.082(3) 0.075(3) 0.031(2) 0.026(2) 0.024(2)
C110 0.131(3) 0.077(3) 0.070(3) 0.030(3) 0.039(3) 0.037(3)
C111 0.138(4) 0.089(3) 0.063(3) 0.027(3) 0.012(3) 0.039(3)
C112 0.107(3) 0.066(4) 0.087(4) 0.020(3) -0.020(3) 0.011(3)
C114 0.100(4) 0.070(3) 0.096(4) 0.002(3) 0.018(3) 0.025(3)
C115 0.124(3) 0.077(3) 0.060(3) -0.002(3) 0.030(3) 0.002(3)
C116 0.120(4) 0.074(3) 0.076(3) -0.004(3) 0.041(3) 0.012(3)
C03N 0.096(3) 0.065(4) 0.060(3) 0.022(3) -0.015(3) -0.004(3)
C1A 0.079(3) 0.087(3) 0.085(3) 0.021(3) 0.013(2) 0.017(3)
C2A 0.076(3) 0.083(3) 0.095(3) 0.015(3) 0.002(2) 0.016(2)
C117 0.124(9) 0.071(6) 0.103(8) 0.054(6) 0.065(6) 0.042(6)
C109 0.109(5) 0.071(5) 0.102(5) 0.046(4) 0.065(4) 0.045(4)
C118 0.104(5) 0.096(7) 0.104(7) 0.040(6) 0.065(5) 0.037(5)
C126 0.130(7) 0.087(5) 0.080(5) 0.042(4) 0.059(4) 0.054(5)
O0 0.087(4) 0.070(4) 0.077(4) -0.002(4) -0.008(3) 0.013(3)
C127 0.084(4) 0.067(4) 0.084(4) -0.004(4) -0.005(4) 0.013(3)
C119 0.089(4) 0.070(4) 0.076(3) 0.007(3) 0.003(3) 0.012(3)
C120 0.087(4) 0.078(4) 0.078(4) 0.002(4) 0.003(3) 0.018(3)
C121 0.085(3) 0.079(4) 0.091(4) -0.001(3) 0.001(3) 0.019(3)
O21 0.070(4) 0.070(4) 0.063(4) -0.007(3) 0.002(3) 0.009(3)
O22 0.122(4) 0.083(4) 0.103(4) 0.028(4) -0.001(4) 0.004(4)
O15 0.067(4) 0.064(4) 0.078(4) 0.010(4) 0.013(4) 0.013(3)
O16 0.122(4) 0.111(4) 0.101(4) 0.000(4) 0.009(4) 0.010(4)
O17 0.087(4) 0.086(4) 0.077(4) 0.007(4) 0.012(3) 0.022(4)
O18 0.148(6) 0.119(5) 0.118(6) 0.007(5) 0.002(5) 0.009(5)
C122 0.114(5) 0.079(4) 0.097(5) 0.029(4) 0.001(5) 0.014(4)
C1B 0.097(4) 0.072(4) 0.078(4) 0.035(4) 0.002(4) 0.011(4)
C1C 0.092(4) 0.088(5) 0.066(4) -0.003(4) 0.007(4) 0.010(4)
C1D 0.145(5) 0.091(5) 0.112(5) -0.002(5) 0.002(5) 0.006(5)
C02V 0.065(4) 0.063(4) 0.077(4) 0.001(3) 0.020(4) 0.014(4)
C1E 0.066(4) 0.059(4) 0.066(4) -0.001(3) 0.001(3) 0.014(3)
C1F 0.127(5) 0.061(5) 0.096(4) 0.015(4) -0.005(4) 0.005(4)
C02{ 0.079(4) 0.072(4) 0.077(4) 0.011(4) 0.014(4) 0.014(4)
C1G 0.083(4) 0.075(4) 0.069(4) 0.012(4) 0.012(4) 0.016(4)
C1H 0.113(6) 0.112(6) 0.089(5) -0.002(5) 0.011(5) 0.002(5)
C1I 0.095(5) 0.093(4) 0.075(4) -0.004(4) 0.016(4) 0.018(4)
C1J 0.114(4) 0.100(4) 0.087(4) -0.005(4) 0.008(4) 0.007(4)
C123 0.119(4) 0.060(4) 0.076(4) 0.030(3) 0.003(3) 0.008(4)
O19 0.112(5) 0.056(3) 0.074(3) 0.020(3) -0.005(4) 0.008(3)
C1K 0.106(4) 0.055(3) 0.069(3) 0.015(3) 0.004(3) 0.013(3)
C1L 0.122(4) 0.072(3) 0.087(4) 0.018(3) -0.004(4) -0.002(3)
C1M 0.118(5) 0.072(4) 0.090(4) 0.019(3) 0.007(4) 0.008(4)
C124 0.084(6) 0.064(7) 0.108(9) 0.026(7) 0.036(6) 0.038(5)
C1N 0.102(8) 0.063(8) 0.093(7) 0.014(7) 0.029(6) 0.025(7)
C1O 0.099(8) 0.053(7) 0.092(8) 0.013(6) 0.038(7) 0.047(6)
C125 0.125(9) 0.088(7) 0.114(8) 0.048(7) 0.021(9) 0.033(8)
C1P 0.129(7) 0.075(5) 0.070(4) 0.050(4) 0.027(5) 0.037(5)
C1Q 0.126(10) 0.069(6) 0.084(6) 0.053(5) 0.034(7) 0.030(6)
C1R 0.128(10) 0.080(8) 0.071(6) 0.053(5) 0.020(6) 0.031(7)

loop_
_atom_type_symbol
_atom_type_description
_atom_type_scat_dispersion_real
_atom_type_scat_dispersion_imag
_atom_type_scat_source
C C 0.0020 0.0012 'International Tables Vol C Tables 4.2.6.8 and 6.1.1.4'
H H 0.0000 0.0000 'International Tables Vol C Tables 4.2.6.8 and 6.1.1.4'
Na Na 0.0281 0.0187 'International Tables Vol C Tables 4.2.6.8 and 6.1.1.4'
O O 0.0077 0.0045 'International Tables Vol C Tables 4.2.6.8 and 6.1.1.4'

loop_
_geom_angle_atom_site_label_1
_geom_angle_atom_site_label_2
_geom_angle_atom_site_label_3
_geom_angle
_geom_angle_site_symmetry_1
_geom_angle_site_symmetry_3
_geom_angle_publ_flag
O7 Na1 O5 81.6(4) . . ?
O7 Na1 O4 172.9(4) . 2_676 ?
O7 Na1 O6 77.6(3) . . ?
O7 Na1 O3 85.1(3) . . ?
O7 Na1 O2 91.1(4) . . ?
O7 Na1 O1A 167.7(4) . 2_676 ?
O5 Na1 O6 62.38(12) . . ?
O5 Na1 O2 170.36(11) . . ?
O4 Na1 O5 93.36(14) 2_676 . ?
O4 Na1 O6 95.68(13) 2_676 . ?
O4 Na1 O2 93.29(13) 2_676 . ?
O3 Na1 O5 119.87(14) . . ?
O3 Na1 O4 101.74(13) . 2_676 ?
O3 Na1 O6 162.13(12) . . ?
O3 Na1 O2 65.38(12) . . ?
O3 Na1 O1A 84.15(17) . 2_676 ?
O2 Na1 O6 109.97(12) . . ?
O6A Na1 O4A 122.5(2) . . ?
O6A Na1 O2A 117.0(2) . . ?
O1A Na1 O4A 92.16(15) 2_676 . ?
O1A Na1 O2A 91.02(17) 2_676 . ?
O5A Na1 O6A 66.0(2) . . ?
O5A Na1 O4A 56.86(19) . . ?
O5A Na1 O2A 168.57(15) . . ?
O2A Na1 O4A 117.82(16) . . ?
O19 Na1 O6A 92.4(8) . . ?
O19 Na1 O5A 91.6(4) . . ?
O19 Na1 O4A 83.5(6) . . ?
O19 Na1 O2A 77.4(4) . . ?
O14 Na2 O10 86.1(2) . . ?
O14 Na2 O8 81.4(2) . . ?
O14 Na2 O12 104.92(17) . . ?
O14 Na2 O13 82.6(2) . . ?
O14 Na2 O21 167.2(3) . 2_565 ?
O10 Na2 O12 122.21(10) . . ?
O10 Na2 O13 168.28(11) . . ?
O10 Na2 O21 81.3(3) . 2_565 ?
O8 Na2 O10 110.59(10) . . ?
O8 Na2 O12 127.03(10) . . ?
O8 Na2 O13 64.54(11) . . ?
O8 Na2 O21 104.8(3) . 2_565 ?
O11 Na2 O14 80.8(2) . . ?
O11 Na2 O10 64.18(10) . . ?
O11 Na2 O8 161.72(10) . . ?
O11 Na2 O9 103.17(10) . 2_565 ?
O11 Na2 O12 62.21(10) . . ?
O11 Na2 O13 116.80(13) . . ?
O11 Na2 O21 91.9(3) . 2_565 ?
O9 Na2 O14 175.4(2) 2_565 . ?
O9 Na2 O10 97.68(10) 2_565 . ?
O9 Na2 O8 94.82(9) 2_565 . ?
O9 Na2 O12 75.30(8) 2_565 . ?
O9 Na2 O13 93.43(11) 2_565 . ?
O9 Na2 O21 17.0(2) 2_565 2_565 ?
O13 Na2 O12 64.35(10) . . ?
O13 Na2 O21 110.1(3) . 2_565 ?
O0 Na2 O21 109.0(5) . . ?
O0 Na2 O21 174.0(6) . 2_565 ?
O0 Na2 O17 92.3(6) . . ?
O21 Na2 O21 71.1(4) 2_565 . ?
O15 Na2 O0 84.7(5) . . ?
O15 Na2 O21 64.8(3) . . ?
O15 Na2 O21 90.1(4) . 2_565 ?
O15 Na2 O17 64.0(4) . . ?
O17 Na2 O21 82.9(4) . 2_565 ?
O17 Na2 O21 121.6(4) . . ?
C92 O7 Na1 128.0(5) . . ?
C92 O7 C89 105.9(7) . . ?
C89 O7 Na1 125.2(6) . . ?
C105 O14 Na2 125.1(5) . . ?
C108 O14 Na2 125.7(5) . . ?
C108 O14 C105 109.1(5) . . ?
C18 C13 C12 120.28(18) . . ?
C14 C13 C18 117.03(17) . . ?
C14 C13 C12 122.63(17) . . ?
C13 C18 C19 119.83(17) . . ?
C17 C18 C13 118.92(18) . . ?
C17 C18 C19 121.17(18) . . ?
C50 C38 C39 118.78(17) . . ?
C50 C38 C37 117.54(18) . . ?
C37 C38 C39 123.63(18) . . ?
C101 O10 Na2 114.8(3) . . ?
C101 O10 C100 113.6(3) . . ?
C100 O10 Na2 105.4(3) . . ?
C10 C11 C12 126.30(16) . . ?
C10 C11 C49 119.09(16) . . ?
C49 C11 C12 114.51(16) . . ?
C18 C17 H17 118.4 . . ?
C16 C17 C18 123.17(18) . . ?
C16 C17 H17 118.4 . . ?
C13 C14 H14 118.9 . . ?
C15 C14 C13 122.26(18) . . ?
C15 C14 H14 118.9 . . ?
C52 C51 C53 119.53(17) . . ?
C49 C51 C52 119.77(16) . . ?
C49 C51 C53 120.67(16) . . ?
C33 C52 C51 119.87(18) . . ?
C33 C52 C29 119.65(17) . . ?
C29 C52 C51 120.48(17) . . ?
C56 C23 C24 119.33(17) . . ?
C22 C23 C24 122.23(19) . . ?
C22 C23 C56 118.43(19) . . ?
C104 O8 Na2 120.6(3) . . ?
C93 O8 Na2 118.6(3) . . ?
C93 O8 C104 112.3(3) . . ?
C13 C12 C11 122.79(17) . . ?
C55 C12 C13 118.06(17) . . ?
C55 C12 C11 118.78(16) . . ?
C55 C53 C51 117.54(17) . . ?
C54 C53 C51 120.60(17) . . ?
C54 C53 C55 121.78(17) . . ?
C38 C50 C34 120.32(17) . . ?
C38 C50 C49 119.46(16) . . ?
C34 C50 C49 120.22(17) . . ?
C25 C26 C65 120.35(18) . . ?
C25 C26 C27 117.69(19) . . ?
C27 C26 C65 121.96(19) . . ?
C99 O11 Na2 120.6(3) . . ?
C99 O11 C98 114.7(4) . . ?
C98 O11 Na2 120.0(3) . . ?
C11 C10 C39 118.19(16) . . ?
C11 C10 C9 122.36(17) . . ?
C39 C10 C9 118.50(17) . . ?
C50 C34 C35 118.15(18) . . ?
C50 C34 C33 118.22(16) . . ?
C35 C34 C33 123.49(17) . . ?
C51 C49 C11 121.28(16) . . ?
C51 C49 C50 120.13(16) . . ?
C50 C49 C11 118.58(16) . . ?
C26 C65 C67 108.0(2) . . ?
C26 C65 C1O 110.4(6) . . ?
C68 C65 C26 111.97(19) . . ?
C68 C65 C67 107.2(2) . . ?
C66 C65 C26 110.6(2) . . ?
C66 C65 C68 107.6(3) . . ?
C66 C65 C67 111.4(3) . . ?
C124 C65 C26 108.7(7) . . ?
C124 C65 C1N 114.5(9) . . ?
C124 C65 C1O 110.4(8) . . ?
C1N C65 C26 104.1(8) . . ?
C1N C65 C1O 108.7(8) . . ?
C34 C35 H35 119.2 . . ?
C36 C35 C34 121.58(18) . . ?
C36 C35 H35 119.2 . . ?
C56 C19 C18 118.51(17) . . ?
C20 C19 C18 123.02(19) . . ?
C20 C19 C56 118.47(19) . . ?
C38 C39 C10 118.02(17) . . ?
C40 C39 C38 119.77(17) . . ?
C40 C39 C10 121.80(18) . . ?
C8 C9 C10 129.45(18) . . ?
C1 C9 C10 116.09(18) . . ?
C1 C9 C8 112.62(19) . . ?
C12 C55 C53 121.54(16) . . ?
C12 C55 C56 120.38(17) . . ?
C53 C55 C56 118.08(17) . . ?
C54 C24 C23 118.31(18) . . ?
C25 C24 C23 122.79(18) . . ?
C25 C24 C54 118.91(18) . . ?
Na2 O9 Na2 109.40(9) 2_565 . ?
C103 O9 Na2 119.4(2) . 2_565 ?
C103 O9 Na2 103.9(2) . . ?
C103 O9 C102 110.4(3) . . ?
C102 O9 Na2 108.5(2) . . ?
C102 O9 Na2 105.0(2) . 2_565 ?
C52 C33 C34 119.76(17) . . ?
C32 C33 C52 118.50(18) . . ?
C32 C33 C34 121.54(17) . . ?
C9 C8 H8 118.2 . . ?
C7 C8 C9 123.6(2) . . ?
C7 C8 H8 118.2 . . ?
C53 C54 C24 120.74(18) . . ?
C53 C54 C28 120.70(17) . . ?
C24 C54 C28 118.53(18) . . ?
C38 C37 H37 119.0 . . ?
C36 C37 C38 122.06(19) . . ?
C36 C37 H37 119.0 . . ?
C35 C36 C37 118.77(17) . . ?
C35 C36 C73 122.34(18) . . ?
C37 C36 C73 118.85(18) . . ?
C26 C25 C24 122.77(19) . . ?
C26 C25 H25 118.6 . . ?
C24 C25 H25 118.6 . . ?
C23 C56 C19 119.40(17) . . ?
C23 C56 C55 120.99(18) . . ?
C19 C56 C55 119.57(18) . . ?
C16 C57 C60 109.6(2) . . ?
C16 C57 C03J 107.9(3) . . ?
C58 C57 C16 113.8(2) . . ?
C58 C57 C60 106.0(4) . . ?
C03D C57 C16 107.4(3) . . ?
C03D C57 C03J 107.6(4) . . ?
C03H C57 C16 112.4(3) . . ?
C03H C57 C03D 112.8(4) . . ?
C03H C57 C03J 108.5(4) . . ?
C59 C57 C16 109.8(3) . . ?
C59 C57 C58 109.8(4) . . ?
C59 C57 C60 107.6(3) . . ?
C17 C16 C57 121.66(19) . . ?
C17 C16 C15 117.11(18) . . ?
C15 C16 C57 121.21(19) . . ?
C14 C15 C16 121.43(19) . . ?
C14 C15 H15 119.3 . . ?
C16 C15 H15 119.3 . . ?
C9 C1 C5 122.2(2) . . ?
C9 C1 C2 124.53(19) . . ?
C5 C1 C2 108.1(2) . . ?
C26 C27 H27 118.6 . . ?
C28 C27 C26 122.77(19) . . ?
C28 C27 H27 118.6 . . ?
C8 C7 H7 118.8 . . ?
C8 C7 C6 122.5(2) . . ?
C6 C7 H7 118.8 . . ?
C52 C29 C28 119.13(17) . . ?
C30 C29 C52 118.60(18) . . ?
C30 C29 C28 122.26(18) . . ?
C39 C40 C41 129.56(19) . . ?
C2 C40 C39 116.42(18) . . ?
C2 C40 C41 112.0(2) . . ?
C36 C73 C76 109.0(2) . . ?
C74 C73 C36 109.40(18) . . ?
C74 C73 C75 109.7(2) . . ?
C74 C73 C76 109.3(2) . . ?
C75 C73 C36 111.85(18) . . ?
C75 C73 C76 107.5(2) . . ?
C19 C20 H20 118.7 . . ?
C21 C20 C19 122.7(2) . . ?
C21 C20 H20 118.7 . . ?
C1 C5 C4 107.6(2) . . ?
C6 C5 C1 124.5(2) . . ?
C6 C5 C4 123.2(3) . . ?
C40 C2 C1 121.78(19) . . ?
C40 C2 C3 124.0(2) . . ?
C3 C2 C1 107.5(2) . . ?
C54 C28 C29 118.63(17) . . ?
C27 C28 C54 119.04(18) . . ?
C27 C28 C29 122.33(18) . . ?
C33 C32 H32 118.7 . . ?
C31 C32 C33 122.69(19) . . ?
C31 C32 H32 118.7 . . ?
C85 O5 Na1 114.8(3) . . ?
C84 O5 Na1 111.1(3) . . ?
C84 O5 C85 110.1(4) . . ?
C97 O12 Na2 112.5(2) . . ?
C97 O12 C96 110.6(4) . . ?
C96 O12 Na2 109.1(2) . . ?
C73 C74 H74A 109.5 . . ?
C73 C74 H74B 109.5 . . ?
C73 C74 H74C 109.5 . . ?
H74A C74 H74B 109.5 . . ?
H74A C74 H74C 109.5 . . ?
H74B C74 H74C 109.5 . . ?
C20 C21 C22 117.9(2) . . ?
C20 C21 C61 117.6(3) . . ?
C20 C21 C1P 125.3(8) . . ?
C22 C21 C61 124.4(3) . . ?
C22 C21 C1P 115.5(9) . . ?
C23 C22 H22 118.7 . . ?
C21 C22 C23 122.6(2) . . ?
C21 C22 H22 118.7 . . ?
C94 O13 Na2 106.3(3) . . ?
C95 O13 Na2 112.0(3) . . ?
C95 O13 C94 116.2(4) . . ?
C7 C6 C48 130.5(3) . . ?
C5 C6 C7 113.5(2) . . ?
C5 C6 C48 114.3(2) . . ?
C73 C75 H75A 109.5 . . ?
C73 C75 H75B 109.5 . . ?
C73 C75 H75C 109.5 . . ?
H75A C75 H75B 109.5 . . ?
H75A C75 H75C 109.5 . . ?
H75B C75 H75C 109.5 . . ?
C2 C3 C4 109.3(2) . . ?
C43 C3 C2 124.5(2) . . ?
C43 C3 C4 121.4(3) . . ?
C3 C4 C5 107.5(2) . . ?
C46 C4 C5 122.4(3) . . ?
C46 C4 C3 124.2(2) . . ?
Na1 O4 Na1 104.18(12) 2_676 . ?
C82 O4 Na1 127.8(5) . 2_676 ?
C82 O4 Na1 103.3(5) . . ?
C82 O4 C83 109.3(5) . . ?
C83 O4 Na1 102.3(3) . 2_676 ?
C83 O4 Na1 109.1(3) . . ?
C32 C31 C30 117.9(2) . . ?
C32 C31 C69 118.3(3) . . ?
C32 C31 C109 123.4(4) . . ?
C30 C31 C69 123.5(3) . . ?
C30 C31 C109 115.1(4) . . ?
C3 C43 C42 112.5(3) . . ?
C3 C43 C44 115.2(3) . . ?
C44 C43 C42 130.4(2) . . ?
C40 C41 H41 118.3 . . ?
C42 C41 C40 123.4(2) . . ?
C42 C41 H41 118.3 . . ?
C4 C46 C45 114.2(3) . . ?
C4 C46 C47 114.7(3) . . ?
C45 C46 C47 129.5(3) . . ?
O14 C105 H10A 110.6 . . ?
O14 C105 H10B 110.6 . . ?
O14 C105 C106 105.6(6) . . ?
H10A C105 H10B 108.8 . . ?
C106 C105 H10A 110.6 . . ?
C106 C105 H10B 110.6 . . ?
C73 C76 H76A 109.5 . . ?
C73 C76 H76B 109.5 . . ?
C73 C76 H76C 109.5 . . ?
H76A C76 H76B 109.5 . . ?
H76A C76 H76C 109.5 . . ?
H76B C76 H76C 109.5 . . ?
C29 C30 C31 122.5(2) . . ?
C29 C30 H30 118.7 . . ?
C31 C30 H30 118.7 . . ?
C86 O6 Na1 119.4(4) . . ?
C86 O6 C87 107.5(5) . . ?
C87 O6 Na1 123.6(3) . . ?
H63A C63 H63B 109.5 . . ?
H63A C63 H63C 109.5 . . ?
H63B C63 H63C 109.5 . . ?
C61 C63 H63A 109.5 . . ?
C61 C63 H63B 109.5 . . ?
C61 C63 H63C 109.5 . . ?
C65 C68 H68A 109.5 . . ?
C65 C68 H68B 109.5 . . ?
C65 C68 H68C 109.5 . . ?
H68A C68 H68B 109.5 . . ?
H68A C68 H68C 109.5 . . ?
H68B C68 H68C 109.5 . . ?
C65 C67 H67A 109.5 . . ?
C65 C67 H67B 109.5 . . ?
C65 C67 H67C 109.5 . . ?
H67A C67 H67B 109.5 . . ?
H67A C67 H67C 109.5 . . ?
H67B C67 H67C 109.5 . . ?
H88A C88 H88B 108.7 . . ?
O1 C88 H88A 110.6 . . ?
O1 C88 H88B 110.6 . . ?
O1 C88 C87 105.9(7) . . ?
C87 C88 H88A 110.6 . . ?
C87 C88 H88B 110.6 . . ?
C43 C42 H42 118.7 . . ?
C41 C42 C43 122.6(2) . . ?
C41 C42 H42 118.7 . . ?
C63 C61 C21 109.2(5) . . ?
C63 C61 C62 107.1(5) . . ?
C64 C61 C21 110.9(5) . . ?
C64 C61 C63 108.6(6) . . ?
C64 C61 C62 108.4(4) . . ?
C62 C61 C21 112.5(5) . . ?
C88 O1 Na1 106.8(6) . . ?
C88 O1 C77 111.1(5) . . ?
C77 O1 Na1 109.3(3) . . ?
C43 C44 H44 118.8 . . ?
C45 C44 C43 122.5(3) . . ?
C45 C44 H44 118.8 . . ?
C46 C45 H45 119.3 . . ?
C44 C45 C46 121.5(3) . . ?
C44 C45 H45 119.3 . . ?
C46 C47 H47 118.6 . . ?
C48 C47 C46 122.7(3) . . ?
C48 C47 H47 118.6 . . ?
O4 C82 H82A 110.6 . . ?
O4 C82 H82B 110.6 . . ?
O4 C82 C81 105.9(7) . . ?
H82A C82 H82B 108.7 . . ?
C81 C82 H82A 110.6 . . ?
C81 C82 H82B 110.6 . . ?
C105 C106 H10C 110.7 . . ?
C105 C106 H10D 110.7 . . ?
H10C C106 H10D 108.8 . . ?
C107 C106 C105 105.4(6) . . ?
C107 C106 H10C 110.7 . . ?
C107 C106 H10D 110.7 . . ?
O7 C92 H92A 109.8 . . ?
O7 C92 H92B 109.8 . . ?
O7 C92 C91 109.6(7) . . ?
H92A C92 H92B 108.2 . . ?
C91 C92 H92A 109.8 . . ?
C91 C92 H92B 109.8 . . ?
O8 C104 H10E 110.3 . . ?
O8 C104 H10F 110.3 . . ?
O8 C104 C103 106.9(4) . . ?
H10E C104 H10F 108.6 . . ?
C103 C104 H10E 110.3 . . ?
C103 C104 H10F 110.3 . . ?
C6 C48 H48 119.4 . . ?
C47 C48 C6 121.2(3) . . ?
C47 C48 H48 119.4 . . ?
C70 C69 C31 110.6(4) . . ?
C70 C69 C72 106.8(6) . . ?
C72 C69 C31 106.4(5) . . ?
C71 C69 C31 112.4(4) . . ?
C71 C69 C70 108.9(5) . . ?
C71 C69 C72 111.6(5) . . ?
O14 C108 H10G 110.8 . . ?
O14 C108 H10H 110.8 . . ?
O14 C108 C107 104.5(5) . . ?
H10G C108 H10H 108.9 . . ?
C107 C108 H10G 110.8 . . ?
C107 C108 H10H 110.8 . . ?
C61 C64 H64A 109.5 . . ?
C61 C64 H64B 109.5 . . ?
C61 C64 H64C 109.5 . . ?
H64A C64 H64B 109.5 . . ?
H64A C64 H64C 109.5 . . ?
H64B C64 H64C 109.5 . . ?
O9 C103 C104 107.8(4) . . ?
O9 C103 H10I 110.1 . . ?
O9 C103 H10J 110.1 . . ?
C104 C103 H10I 110.1 . . ?
C104 C103 H10J 110.1 . . ?
H10I C103 H10J 108.5 . . ?
O10 C101 H10K 109.9 . . ?
O10 C101 H10L 109.9 . . ?
O10 C101 C102 108.7(3) . . ?
H10K C101 H10L 108.3 . . ?
C102 C101 H10K 109.9 . . ?
C102 C101 H10L 109.9 . . ?
C65 C66 H66A 109.5 . . ?
C65 C66 H66B 109.5 . . ?
C65 C66 H66C 109.5 . . ?
H66A C66 H66B 109.5 . . ?
H66A C66 H66C 109.5 . . ?
H66B C66 H66C 109.5 . . ?
O13 C94 H94A 109.8 . . ?
O13 C94 H94B 109.8 . . ?
O13 C94 C93 109.6(4) . . ?
H94A C94 H94B 108.2 . . ?
C93 C94 H94A 109.8 . . ?
C93 C94 H94B 109.8 . . ?
C61 C62 H62A 109.5 . . ?
C61 C62 H62B 109.5 . . ?
C61 C62 H62C 109.5 . . ?
H62A C62 H62B 109.5 . . ?
H62A C62 H62C 109.5 . . ?
H62B C62 H62C 109.5 . . ?
O6 C86 H86A 110.3 . . ?
O6 C86 H86B 110.3 . . ?
O6 C86 C85 107.1(5) . . ?
H86A C86 H86B 108.6 . . ?
C85 C86 H86A 110.3 . . ?
C85 C86 H86B 110.3 . . ?
C81 O3 Na1 117.8(3) . . ?
C81 O3 C80 120.9(4) . . ?
C80 O3 Na1 121.0(3) . . ?
C78 O2 Na1 117.6(4) . . ?
C79 O2 Na1 106.2(4) . . ?
C79 O2 C78 114.4(5) . . ?
C69 C70 H70A 109.5 . . ?
C69 C70 H70B 109.5 . . ?
C69 C70 H70C 109.5 . . ?
H70A C70 H70B 109.5 . . ?
H70A C70 H70C 109.5 . . ?
H70B C70 H70C 109.5 . . ?
C69 C72 H72A 109.5 . . ?
C69 C72 H72B 109.5 . . ?
C69 C72 H72C 109.5 . . ?
H72A C72 H72B 109.5 . . ?
H72A C72 H72C 109.5 . . ?
H72B C72 H72C 109.5 . . ?
C106 C107 C108 108.1(4) . . ?
C106 C107 H10M 110.1 . . ?
C106 C107 H10N 110.1 . . ?
C108 C107 H10M 110.1 . . ?
C108 C107 H10N 110.1 . . ?
H10M C107 H10N 108.4 . . ?
O11 C99 H99A 110.0 . . ?
O11 C99 H99B 110.0 . . ?
O11 C99 C100 108.6(4) . . ?
H99A C99 H99B 108.3 . . ?
C100 C99 H99A 110.0 . . ?
C100 C99 H99B 110.0 . . ?
O10 C100 C99 108.1(4) . . ?
O10 C100 H10O 110.1 . . ?
O10 C100 H10P 110.1 . . ?
C99 C100 H10O 110.1 . . ?
C99 C100 H10P 110.1 . . ?
H10O C100 H10P 108.4 . . ?
O8 C93 C94 108.5(4) . . ?
O8 C93 H93A 110.0 . . ?
O8 C93 H93B 110.0 . . ?
C94 C93 H93A 110.0 . . ?
C94 C93 H93B 110.0 . . ?
H93A C93 H93B 108.4 . . ?
H90A C90 H90B 109.6 . . ?
C89 C90 H90A 111.8 . . ?
C89 C90 H90B 111.8 . . ?
C89 C90 C91 99.7(5) . . ?
C91 C90 H90A 111.8 . . ?
C91 C90 H90B 111.8 . . ?
O11 C98 H98A 109.6 . . ?
O11 C98 H98B 109.6 . . ?
O11 C98 C97 110.4(4) . . ?
H98A C98 H98B 108.1 . . ?
C97 C98 H98A 109.6 . . ?
C97 C98 H98B 109.6 . . ?
O2 C78 H78A 109.7 . . ?
O2 C78 H78B 109.7 . . ?
O2 C78 C77 109.9(5) . . ?
H78A C78 H78B 108.2 . . ?
C77 C78 H78A 109.7 . . ?
C77 C78 H78B 109.7 . . ?
O7 C89 C90 109.1(6) . . ?
O7 C89 H89A 109.9 . . ?
O7 C89 H89B 109.9 . . ?
C90 C89 H89A 109.9 . . ?
C90 C89 H89B 109.9 . . ?
H89A C89 H89B 108.3 . . ?
O12 C97 C98 107.0(4) . . ?
O12 C97 H97A 110.3 . . ?
O12 C97 H97B 110.3 . . ?
C98 C97 H97A 110.3 . . ?
C98 C97 H97B 110.3 . . ?
H97A C97 H97B 108.6 . . ?
C92 C91 C90 103.6(6) . . ?
C92 C91 H91A 111.0 . . ?
C92 C91 H91B 111.0 . . ?
C90 C91 H91A 111.0 . . ?
C90 C91 H91B 111.0 . . ?
H91A C91 H91B 109.0 . . ?
O9 C102 C101 112.9(3) . . ?
O9 C102 H10Q 109.0 . . ?
O9 C102 H10R 109.0 . . ?
C101 C102 H10Q 109.0 . . ?
C101 C102 H10R 109.0 . . ?
H10Q C102 H10R 107.8 . . ?
O12 C96 H96A 109.2 . . ?
O12 C96 H96B 109.2 . . ?
H96A C96 H96B 107.9 . . ?
C95 C96 O12 112.1(4) . . ?
C95 C96 H96A 109.2 . . ?
C95 C96 H96B 109.2 . . ?
O1 C77 H77A 108.9 . . ?
O1 C77 H77B 108.9 . . ?
C78 C77 O1 113.2(5) . . ?
C78 C77 H77A 108.9 . . ?
C78 C77 H77B 108.9 . . ?
H77A C77 H77B 107.7 . . ?
O6 C87 C88 107.8(7) . . ?
O6 C87 H87A 110.1 . . ?
O6 C87 H87B 110.1 . . ?
C88 C87 H87A 110.1 . . ?
C88 C87 H87B 110.1 . . ?
H87A C87 H87B 108.5 . . ?
O13 C95 C96 108.6(5) . . ?
O13 C95 H95A 110.0 . . ?
O13 C95 H95B 110.0 . . ?
C96 C95 H95A 110.0 . . ?
C96 C95 H95B 110.0 . . ?
H95A C95 H95B 108.4 . . ?
C69 C71 H71A 109.5 . . ?
C69 C71 H71B 109.5 . . ?
C69 C71 H71C 109.5 . . ?
H71A C71 H71B 109.5 . . ?
H71A C71 H71C 109.5 . . ?
H71B C71 H71C 109.5 . . ?
C57 C58 H58A 109.5 . . ?
C57 C58 H58B 109.5 . . ?
C57 C58 H58C 109.5 . . ?
H58A C58 H58B 109.5 . . ?
H58A C58 H58C 109.5 . . ?
H58B C58 H58C 109.5 . . ?
C57 C03D H03A 109.5 . . ?
C57 C03D H03B 109.5 . . ?
C57 C03D H03C 109.5 . . ?
H03A C03D H03B 109.5 . . ?
H03A C03D H03C 109.5 . . ?
H03B C03D H03C 109.5 . . ?
O5 C85 C86 107.7(5) . . ?
O5 C85 H85A 110.2 . . ?
O5 C85 H85B 110.2 . . ?
C86 C85 H85A 110.2 . . ?
C86 C85 H85B 110.2 . . ?
H85A C85 H85B 108.5 . . ?
O4 C83 H83A 108.9 . . ?
O4 C83 H83B 108.9 . . ?
O4 C83 C84 113.3(4) . . ?
H83A C83 H83B 107.7 . . ?
C84 C83 H83A 108.9 . . ?
C84 C83 H83B 108.9 . . ?
C57 C60 H60A 109.5 . . ?
C57 C60 H60B 109.5 . . ?
C57 C60 H60C 109.5 . . ?
H60A C60 H60B 109.5 . . ?
H60A C60 H60C 109.5 . . ?
H60B C60 H60C 109.5 . . ?
C57 C03H H03D 109.5 . . ?
C57 C03H H03E 109.5 . . ?
C57 C03H H03F 109.5 . . ?
H03D C03H H03E 109.5 . . ?
H03D C03H H03F 109.5 . . ?
H03E C03H H03F 109.5 . . ?
O5 C84 C83 106.9(4) . . ?
O5 C84 H84A 110.4 . . ?
O5 C84 H84B 110.4 . . ?
C83 C84 H84A 110.4 . . ?
C83 C84 H84B 110.4 . . ?
H84A C84 H84B 108.6 . . ?
C57 C03J H03G 109.5 . . ?
C57 C03J H03H 109.5 . . ?
C57 C03J H03I 109.5 . . ?
H03G C03J H03H 109.5 . . ?
H03G C03J H03I 109.5 . . ?
H03H C03J H03I 109.5 . . ?
C57 C59 H59A 109.5 . . ?
C57 C59 H59B 109.5 . . ?
C57 C59 H59C 109.5 . . ?
H59A C59 H59B 109.5 . . ?
H59A C59 H59C 109.5 . . ?
H59B C59 H59C 109.5 . . ?
C82 C81 H81A 109.7 . . ?
C82 C81 H81B 109.7 . . ?
O3 C81 C82 110.0(6) . . ?
O3 C81 H81A 109.7 . . ?
O3 C81 H81B 109.7 . . ?
H81A C81 H81B 108.2 . . ?
O2 C79 H79A 104.4 . . ?
O2 C79 H79B 104.4 . . ?
O2 C79 C80 131.4(7) . . ?
H79A C79 H79B 105.6 . . ?
C80 C79 H79A 104.4 . . ?
C80 C79 H79B 104.4 . . ?
O3 C80 C79 96.9(5) . . ?
O3 C80 H80A 112.4 . . ?
O3 C80 H80B 112.4 . . ?
C79 C80 H80A 112.4 . . ?
C79 C80 H80B 112.4 . . ?
H80A C80 H80B 109.9 . . ?
C114 O6A Na1 111.3(6) . . ?
C116 O6A Na1 116.3(5) . . ?
C116 O6A C114 105.3(6) . . ?
Na1 O1A Na1 102.28(17) 2_676 . ?
C113 O1A Na1 99.9(3) . . ?
C113 O1A C115 110.4(6) . . ?
C115 O1A Na1 105.7(4) . . ?
C02P O5A Na1 117.8(5) . . ?
C112 O5A Na1 134.9(8) . . ?
C112 O5A C02P 107.3(8) . . ?
H0A C0 H0B 108.3 . . ?
O4A C0 H0A 109.8 . . ?
O4A C0 H0B 109.8 . . ?
O4A C0 C112 109.2(10) . . ?
C112 C0 H0A 109.8 . . ?
C112 C0 H0B 109.8 . . ?
C0 O4A Na1 108.2(5) . . ?
C0 O4A C111 112.6(7) . . ?
C111 O4A Na1 115.1(4) . . ?
O1A C113 H11G 110.4 . . ?
O1A C113 H11H 110.4 . . ?
O1A C113 C03N 106.6(7) . . ?
H11G C113 H11H 108.6 . . ?
C03N C113 H11G 110.4 . . ?
C03N C113 H11H 110.4 . . ?
O5A C02P H02A 109.1 . . ?
O5A C02P H02B 109.1 . . ?
O5A C02P C114 112.6(8) . . ?
H02A C02P H02B 107.8 . . ?
C114 C02P H02A 109.1 . . ?
C114 C02P H02B 109.1 . . ?
C03N O2A Na1 118.1(5) . . ?
C03N O2A C2A 110.7(6) . . ?
C2A O2A Na1 122.5(4) . . ?
C110 O3A Na1 114.8(5) . . ?
C1A O3A Na1 106.9(5) . . ?
C1A O3A C110 138.1(7) . . ?
O3A C110 H11I 109.7 . . ?
O3A C110 H11J 109.7 . . ?
H11I C110 H11J 108.2 . . ?
C111 C110 O3A 109.8(7) . . ?
C111 C110 H11I 109.7 . . ?
C111 C110 H11J 109.7 . . ?
O4A C111 H11K 110.0 . . ?
O4A C111 H11L 110.0 . . ?
C110 C111 O4A 108.5(7) . . ?
C110 C111 H11K 110.0 . . ?
C110 C111 H11L 110.0 . . ?
H11K C111 H11L 108.4 . . ?
O5A C112 C0 106.2(11) . . ?
O5A C112 H11M 110.5 . . ?
O5A C112 H11N 110.5 . . ?
C0 C112 H11M 110.5 . . ?
C0 C112 H11N 110.5 . . ?
H11M C112 H11N 108.7 . . ?
O6A C114 C02P 103.2(8) . . ?
O6A C114 H11O 111.1 . . ?
O6A C114 H11P 111.1 . . ?
C02P C114 H11O 111.1 . . ?
C02P C114 H11P 111.1 . . ?
H11O C114 H11P 109.1 . . ?
O1A C115 H11Q 108.4 . . ?
O1A C115 H11R 108.4 . . ?
O1A C115 C116 115.6(6) . . ?
H11Q C115 H11R 107.4 . . ?
C116 C115 H11Q 108.4 . . ?
C116 C115 H11R 108.4 . . ?
O6A C116 C115 104.7(6) . . ?
O6A C116 H11S 110.8 . . ?
O6A C116 H11T 110.8 . . ?
C115 C116 H11S 110.8 . . ?
C115 C116 H11T 110.8 . . ?
H11S C116 H11T 108.9 . . ?
C113 C03N H03J 110.9 . . ?
C113 C03N H03K 110.9 . . ?
O2A C03N C113 104.3(8) . . ?
O2A C03N H03J 110.9 . . ?
O2A C03N H03K 110.9 . . ?
H03J C03N H03K 108.9 . . ?
O3A C1A H1AA 105.2 . . ?
O3A C1A H1AB 105.2 . . ?
O3A C1A C2A 128.6(8) . . ?
H1AA C1A H1AB 105.9 . . ?
C2A C1A H1AA 105.2 . . ?
C2A C1A H1AB 105.2 . . ?
O2A C2A C1A 106.0(5) . . ?
O2A C2A H2AA 110.5 . . ?
O2A C2A H2AB 110.5 . . ?
C1A C2A H2AA 110.5 . . ?
C1A C2A H2AB 110.5 . . ?
H2AA C2A H2AB 108.7 . . ?
H11A C117 H11B 109.5 . . ?
H11A C117 H11C 109.5 . . ?
H11B C117 H11C 109.5 . . ?
C109 C117 H11A 109.5 . . ?
C109 C117 H11B 109.5 . . ?
C109 C117 H11C 109.5 . . ?
C117 C109 C31 109.5(11) . . ?
C118 C109 C31 100.2(9) . . ?
C118 C109 C117 110.3(14) . . ?
C118 C109 C126 109.3(10) . . ?
C126 C109 C31 119.7(9) . . ?
C126 C109 C117 107.6(12) . . ?
C109 C118 H11D 109.5 . . ?
C109 C118 H11E 109.5 . . ?
C109 C118 H11F 109.5 . . ?
H11D C118 H11E 109.5 . . ?
H11D C118 H11F 109.5 . . ?
H11E C118 H11F 109.5 . . ?
C109 C126 H12A 109.5 . . ?
C109 C126 H12B 109.5 . . ?
C109 C126 H12C 109.5 . . ?
H12A C126 H12B 109.5 . . ?
H12A C126 H12C 109.5 . . ?
H12B C126 H12C 109.5 . . ?
C127 O0 Na2 123.6(10) . . ?
C127 O0 C120 108.7(11) . . ?
C120 O0 Na2 126.2(10) . . ?
O0 C127 H12L 111.0 . . ?
O0 C127 H12M 111.0 . . ?
O0 C127 C119 103.7(14) . . ?
H12L C127 H12M 109.0 . . ?
C119 C127 H12L 111.0 . . ?
C119 C127 H12M 111.0 . . ?
C127 C119 H11U 109.6 . . ?
C127 C119 H11V 109.6 . . ?
H11U C119 H11V 108.1 . . ?
C121 C119 C127 110.3(10) . . ?
C121 C119 H11U 109.6 . . ?
C121 C119 H11V 109.6 . . ?
O0 C120 H12N 110.3 . . ?
O0 C120 H12O 110.3 . . ?
O0 C120 C121 106.9(9) . . ?
H12N C120 H12O 108.6 . . ?
C121 C120 H12N 110.3 . . ?
C121 C120 H12O 110.3 . . ?
C119 C121 C120 105.6(8) . . ?
C119 C121 H10S 110.6 . . ?
C119 C121 H10T 110.6 . . ?
C120 C121 H10S 110.6 . . ?
C120 C121 H10T 110.6 . . ?
H10S C121 H10T 108.8 . . ?
Na2 O21 Na2 108.9(4) 2_565 . ?
C1C O21 Na2 110.4(15) . . ?
C1C O21 C1E 100.4(12) . . ?
C1E O21 Na2 100.9(8) . . ?
C1F O22 C122 114.7(17) . . ?
C02V O15 Na2 121.4(9) . . ?
C02V O15 C02{ 107.6(12) . . ?
C02{ O15 Na2 117.2(9) . . ?
C1H O16 C1B 114.8(14) . . ?
C1G O17 Na2 99.9(11) . . ?
C1G O17 C1I 106.6(14) . . ?
C1I O17 Na2 107.3(10) . . ?
C1J O18 C1D 125.2(16) . . ?
O22 C122 H12P 110.4 . . ?
O22 C122 H12Q 110.4 . . ?
O22 C122 C1B 106.9(16) . . ?
H12P C122 H12Q 108.6 . . ?
C1B C122 H12P 110.4 . . ?
C1B C122 H12Q 110.4 . . ?
O16 C1B C122 119.9(17) . . ?
O16 C1B H1BA 107.4 . . ?
O16 C1B H1BB 107.4 . . ?
C122 C1B H1BA 107.4 . . ?
C122 C1B H1BB 107.4 . . ?
H1BA C1B H1BB 106.9 . . ?
O21 C1C H1CA 109.6 . . ?
O21 C1C H1CB 109.6 . . ?
O21 C1C C1H 110.2(18) . . ?
H1CA C1C H1CB 108.1 . . ?
C1H C1C H1CA 109.6 . . ?
C1H C1C H1CB 109.6 . . ?
O18 C1D H1DA 109.5 . . ?
O18 C1D H1DB 109.5 . . ?
O18 C1D C1F 110.6(16) . . ?
H1DA C1D H1DB 108.1 . . ?
C1F C1D H1DA 109.5 . . ?
C1F C1D H1DB 109.5 . . ?
O15 C02V H02C 111.5 . . ?
O15 C02V H02D 111.5 . . ?
O15 C02V C1E 101.6(11) . . ?
H02C C02V H02D 109.3 . . ?
C1E C02V H02C 111.5 . . ?
C1E C02V H02D 111.5 . . ?
O21 C1E C02V 110.7(12) . . ?
O21 C1E H1EA 109.5 . . ?
O21 C1E H1EB 109.5 . . ?
C02V C1E H1EA 109.5 . . ?
C02V C1E H1EB 109.5 . . ?
H1EA C1E H1EB 108.1 . . ?
O22 C1F C1D 121.2(17) . . ?
O22 C1F H1FA 107.0 . . ?
O22 C1F H1FB 107.0 . . ?
C1D C1F H1FA 107.0 . . ?
C1D C1F H1FB 107.0 . . ?
H1FA C1F H1FB 106.8 . . ?
O15 C02{ H02E 110.3 . . ?
O15 C02{ H02F 110.3 . . ?
O15 C02{ C1G 107.0(14) . . ?
H02E C02{ H02F 108.6 . . ?
C1G C02{ H02E 110.3 . . ?
C1G C02{ H02F 110.3 . . ?
O17 C1G C02{ 101.3(13) . . ?
O17 C1G H1GA 111.5 . . ?
O17 C1G H1GB 111.5 . . ?
C02{ C1G H1GA 111.5 . . ?
C02{ C1G H1GB 111.5 . . ?
H1GA C1G H1GB 109.3 . . ?
O16 C1H C1C 101.7(16) . . ?
O16 C1H H1HA 111.4 . . ?
O16 C1H H1HB 111.4 . . ?
C1C C1H H1HA 111.4 . . ?
C1C C1H H1HB 111.4 . . ?
H1HA C1H H1HB 109.3 . . ?
O17 C1I H1IA 113.9 . . ?
O17 C1I H1IB 113.9 . . ?
O17 C1I C1J 88.5(13) . . ?
H1IA C1I H1IB 111.1 . . ?
C1J C1I H1IA 113.9 . . ?
C1J C1I H1IB 113.9 . . ?
O18 C1J C1I 115.3(16) . . ?
O18 C1J H1JA 108.5 . . ?
O18 C1J H1JB 108.5 . . ?
C1I C1J H1JA 108.5 . . ?
C1I C1J H1JB 108.5 . . ?
H1JA C1J H1JB 107.5 . . ?
H12J C123 H12K 108.0 . . ?
O19 C123 H12J 109.4 . . ?
O19 C123 H12K 109.4 . . ?
O19 C123 C1M 111.1(11) . . ?
C1M C123 H12J 109.4 . . ?
C1M C123 H12K 109.4 . . ?
C123 O19 Na1 115.7(9) . . ?
C123 O19 C1K 107.0(11) . . ?
C1K O19 Na1 130.8(12) . . ?
O19 C1K H1KA 111.1 . . ?
O19 C1K H1KB 111.1 . . ?
O19 C1K C1L 103.2(9) . . ?
H1KA C1K H1KB 109.1 . . ?
C1L C1K H1KA 111.1 . . ?
C1L C1K H1KB 111.1 . . ?
C1K C1L H1LA 111.7 . . ?
C1K C1L H1LB 111.7 . . ?
C1K C1L C1M 100.3(8) . . ?
H1LA C1L H1LB 109.5 . . ?
C1M C1L H1LA 111.7 . . ?
C1M C1L H1LB 111.7 . . ?
C123 C1M C1L 100.2(10) . . ?
C123 C1M H1MA 111.7 . . ?
C123 C1M H1MB 111.7 . . ?
C1L C1M H1MA 111.7 . . ?
C1L C1M H1MB 111.7 . . ?
H1MA C1M H1MB 109.5 . . ?
C65 C124 H12D 109.5 . . ?
C65 C124 H12E 109.5 . . ?
C65 C124 H12F 109.5 . . ?
H12D C124 H12E 109.5 . . ?
H12D C124 H12F 109.5 . . ?
H12E C124 H12F 109.5 . . ?
C65 C1N H1NA 109.5 . . ?
C65 C1N H1NB 109.5 . . ?
C65 C1N H1NC 109.5 . . ?
H1NA C1N H1NB 109.5 . . ?
H1NA C1N H1NC 109.5 . . ?
H1NB C1N H1NC 109.5 . . ?
C65 C1O H1OA 109.5 . . ?
C65 C1O H1OB 109.5 . . ?
C65 C1O H1OC 109.5 . . ?
H1OA C1O H1OB 109.5 . . ?
H1OA C1O H1OC 109.5 . . ?
H1OB C1O H1OC 109.5 . . ?
H12G C125 H12H 109.5 . . ?
H12G C125 H12I 109.5 . . ?
H12H C125 H12I 109.5 . . ?
C1P C125 H12G 109.5 . . ?
C1P C125 H12H 109.5 . . ?
C1P C125 H12I 109.5 . . ?
C21 C1P C125 100.4(14) . . ?
C1Q C1P C21 116.7(12) . . ?
C1Q C1P C125 106.0(14) . . ?
C1Q C1P C1R 115.4(15) . . ?
C1R C1P C21 109.2(12) . . ?
C1R C1P C125 107.6(15) . . ?
C1P C1Q H1QA 109.5 . . ?
C1P C1Q H1QB 109.5 . . ?
C1P C1Q H1QC 109.5 . . ?
H1QA C1Q H1QB 109.5 . . ?
H1QA C1Q H1QC 109.5 . . ?
H1QB C1Q H1QC 109.5 . . ?
C1P C1R H1RA 109.5 . . ?
C1P C1R H1RB 109.5 . . ?
C1P C1R H1RC 109.5 . . ?
H1RA C1R H1RB 109.5 . . ?
H1RA C1R H1RC 109.5 . . ?
H1RB C1R H1RC 109.5 . . ?

loop_
_geom_bond_atom_site_label_1
_geom_bond_atom_site_label_2
_geom_bond_distance
_geom_bond_site_symmetry_2
_geom_bond_publ_flag
Na1 O7 2.412(9) . ?
Na1 O5 2.542(4) . ?
Na1 O4 2.518(4) 2_676 ?
Na1 O6 2.642(4) . ?
Na1 O3 2.437(4) . ?
Na1 O2 2.623(4) . ?
Na1 O6A 2.470(5) . ?
Na1 O1A 2.494(5) 2_676 ?
Na1 O5A 2.411(5) . ?
Na1 O4A 2.804(5) . ?
Na1 O2A 2.634(4) . ?
Na1 O19 2.372(14) . ?
Na2 O14 2.502(7) . ?
Na2 O10 2.568(3) . ?
Na2 O8 2.548(3) . ?
Na2 O11 2.463(3) . ?
Na2 O9 2.480(3) 2_565 ?
Na2 O12 2.730(3) . ?
Na2 O13 2.573(3) . ?
Na2 O0 2.445(15) . ?
Na2 O21 2.789(12) . ?
Na2 O21 2.695(12) 2_565 ?
Na2 O15 2.411(13) . ?
Na2 O17 2.691(17) . ?
O7 C92 1.413(7) . ?
O7 C89 1.446(9) . ?
O14 C105 1.444(7) . ?
O14 C108 1.431(7) . ?
C13 C18 1.415(3) . ?
C13 C14 1.405(3) . ?
C13 C12 1.434(3) . ?
C18 C17 1.404(3) . ?
C18 C19 1.438(3) . ?
C38 C50 1.401(3) . ?
C38 C39 1.432(3) . ?
C38 C37 1.403(3) . ?
O10 C101 1.403(5) . ?
O10 C100 1.426(5) . ?
C11 C12 1.462(2) . ?
C11 C10 1.393(3) . ?
C11 C49 1.440(2) . ?
C17 H17 0.9500 . ?
C17 C16 1.372(3) . ?
C14 H14 0.9500 . ?
C14 C15 1.361(3) . ?
C51 C52 1.423(3) . ?
C51 C53 1.427(2) . ?
C51 C49 1.383(3) . ?
C52 C33 1.409(3) . ?
C52 C29 1.416(3) . ?
C23 C24 1.459(3) . ?
C23 C56 1.411(3) . ?
C23 C22 1.396(3) . ?
O8 C104 1.418(7) . ?
O8 C93 1.410(5) . ?
C12 C55 1.404(3) . ?
C53 C55 1.410(3) . ?
C53 C54 1.399(3) . ?
C50 C34 1.407(3) . ?
C50 C49 1.424(2) . ?
C26 C65 1.538(3) . ?
C26 C25 1.382(3) . ?
C26 C27 1.389(3) . ?
O11 C99 1.384(5) . ?
O11 C98 1.438(5) . ?
C10 C39 1.472(3) . ?
C10 C9 1.472(3) . ?
C34 C35 1.411(3) . ?
C34 C33 1.434(3) . ?
C65 C68 1.522(4) . ?
C65 C67 1.549(4) . ?
C65 C66 1.499(4) . ?
C65 C124 1.486(12) . ?
C65 C1N 1.512(12) . ?
C65 C1O 1.554(11) . ?
C35 H35 0.9500 . ?
C35 C36 1.371(3) . ?
C19 C56 1.421(3) . ?
C19 C20 1.395(3) . ?
C39 C40 1.427(3) . ?
C9 C8 1.429(3) . ?
C9 C1 1.377(3) . ?
C55 C56 1.439(2) . ?
C24 C54 1.425(3) . ?
C24 C25 1.391(3) . ?
O9 C103 1.407(5) . ?
O9 C102 1.409(5) . ?
C33 C32 1.407(3) . ?
C8 H8 0.9500 . ?
C8 C7 1.383(3) . ?
C54 C28 1.426(3) . ?
C37 H37 0.9500 . ?
C37 C36 1.386(3) . ?
C36 C73 1.530(3) . ?
C25 H25 0.9500 . ?
C57 C16 1.531(3) . ?
C57 C58 1.505(6) . ?
C57 C03D 1.510(8) . ?
C57 C60 1.558(6) . ?
C57 C03H 1.456(6) . ?
C57 C03J 1.562(7) . ?
C57 C59 1.481(6) . ?
C16 C15 1.396(3) . ?
C15 H15 0.9500 . ?
C1 C5 1.413(4) . ?
C1 C2 1.414(3) . ?
C27 H27 0.9500 . ?
C27 C28 1.383(3) . ?
C7 H7 0.9500 . ?
C7 C6 1.395(4) . ?
C29 C28 1.468(3) . ?
C29 C30 1.388(3) . ?
C40 C2 1.395(3) . ?
C40 C41 1.452(3) . ?
C73 C74 1.512(4) . ?
C73 C75 1.520(3) . ?
C73 C76 1.540(4) . ?
C20 H20 0.9500 . ?
C20 C21 1.373(3) . ?
C5 C6 1.370(4) . ?
C5 C4 1.419(3) . ?
C2 C3 1.396(4) . ?
C32 H32 0.9500 . ?
C32 C31 1.364(3) . ?
O5 C85 1.411(6) . ?
O5 C84 1.391(7) . ?
O12 C97 1.360(5) . ?
O12 C96 1.504(5) . ?
C74 H74A 0.9800 . ?
C74 H74B 0.9800 . ?
C74 H74C 0.9800 . ?
C21 C22 1.386(3) . ?
C21 C61 1.549(5) . ?
C21 C1P 1.538(10) . ?
C22 H22 0.9500 . ?
O13 C94 1.448(6) . ?
O13 C95 1.364(6) . ?
C6 C48 1.452(4) . ?
C75 H75A 0.9800 . ?
C75 H75B 0.9800 . ?
C75 H75C 0.9800 . ?
C3 C4 1.399(4) . ?
C3 C43 1.388(3) . ?
C4 C46 1.384(4) . ?
O4 C82 1.404(10) . ?
O4 C83 1.418(7) . ?
C31 C30 1.395(3) . ?
C31 C69 1.543(5) . ?
C31 C109 1.591(11) . ?
C43 C42 1.446(4) . ?
C43 C44 1.405(5) . ?
C41 H41 0.9500 . ?
C41 C42 1.385(4) . ?
C46 C45 1.415(4) . ?
C46 C47 1.425(5) . ?
C105 H10A 0.9900 . ?
C105 H10B 0.9900 . ?
C105 C106 1.497(8) . ?
C76 H76A 0.9800 . ?
C76 H76B 0.9800 . ?
C76 H76C 0.9800 . ?
C30 H30 0.9500 . ?
O6 C86 1.363(9) . ?
O6 C87 1.389(6) . ?
C63 H63A 0.9800 . ?
C63 H63B 0.9800 . ?
C63 H63C 0.9800 . ?
C63 C61 1.520(7) . ?
C68 H68A 0.9800 . ?
C68 H68B 0.9800 . ?
C68 H68C 0.9800 . ?
C67 H67A 0.9800 . ?
C67 H67B 0.9800 . ?
C67 H67C 0.9800 . ?
C88 H88A 0.9900 . ?
C88 H88B 0.9900 . ?
C88 O1 1.376(11) . ?
C88 C87 1.515(11) . ?
C42 H42 0.9500 . ?
C61 C64 1.506(6) . ?
C61 C62 1.523(6) . ?
O1 C77 1.430(6) . ?
C44 H44 0.9500 . ?
C44 C45 1.404(5) . ?
C45 H45 0.9500 . ?
C47 H47 0.9500 . ?
C47 C48 1.382(5) . ?
C82 H82A 0.9900 . ?
C82 H82B 0.9900 . ?
C82 C81 1.565(10) . ?
C106 H10C 0.9900 . ?
C106 H10D 0.9900 . ?
C106 C107 1.388(8) . ?
C92 H92A 0.9900 . ?
C92 H92B 0.9900 . ?
C92 C91 1.449(9) . ?
C104 H10E 0.9900 . ?
C104 H10F 0.9900 . ?
C104 C103 1.499(6) . ?
C48 H48 0.9500 . ?
C69 C70 1.515(7) . ?
C69 C72 1.530(7) . ?
C69 C71 1.500(8) . ?
C108 H10G 0.9900 . ?
C108 H10H 0.9900 . ?
C108 C107 1.475(6) . ?
C64 H64A 0.9800 . ?
C64 H64B 0.9800 . ?
C64 H64C 0.9800 . ?
C103 H10I 0.9900 . ?
C103 H10J 0.9900 . ?
C101 H10K 0.9900 . ?
C101 H10L 0.9900 . ?
C101 C102 1.456(6) . ?
C66 H66A 0.9800 . ?
C66 H66B 0.9800 . ?
C66 H66C 0.9800 . ?
C94 H94A 0.9900 . ?
C94 H94B 0.9900 . ?
C94 C93 1.470(7) . ?
C62 H62A 0.9800 . ?
C62 H62B 0.9800 . ?
C62 H62C 0.9800 . ?
C86 H86A 0.9900 . ?
C86 H86B 0.9900 . ?
C86 C85 1.543(9) . ?
O3 C81 1.408(6) . ?
O3 C80 1.569(7) . ?
O2 C78 1.396(7) . ?
O2 C79 1.362(8) . ?
C70 H70A 0.9800 . ?
C70 H70B 0.9800 . ?
C70 H70C 0.9800 . ?
C72 H72A 0.9800 . ?
C72 H72B 0.9800 . ?
C72 H72C 0.9800 . ?
C107 H10M 0.9900 . ?
C107 H10N 0.9900 . ?
C99 H99A 0.9900 . ?
C99 H99B 0.9900 . ?
C99 C100 1.473(7) . ?
C100 H10O 0.9900 . ?
C100 H10P 0.9900 . ?
C93 H93A 0.9900 . ?
C93 H93B 0.9900 . ?
C90 H90A 0.9900 . ?
C90 H90B 0.9900 . ?
C90 C89 1.459(7) . ?
C90 C91 1.546(9) . ?
C98 H98A 0.9900 . ?
C98 H98B 0.9900 . ?
C98 C97 1.457(7) . ?
C78 H78A 0.9900 . ?
C78 H78B 0.9900 . ?
C78 C77 1.427(9) . ?
C89 H89A 0.9900 . ?
C89 H89B 0.9900 . ?
C97 H97A 0.9900 . ?
C97 H97B 0.9900 . ?
C91 H91A 0.9900 . ?
C91 H91B 0.9900 . ?
C102 H10Q 0.9900 . ?
C102 H10R 0.9900 . ?
C96 H96A 0.9900 . ?
C96 H96B 0.9900 . ?
C96 C95 1.458(7) . ?
C77 H77A 0.9900 . ?
C77 H77B 0.9900 . ?
C87 H87A 0.9900 . ?
C87 H87B 0.9900 . ?
C95 H95A 0.9900 . ?
C95 H95B 0.9900 . ?
C71 H71A 0.9800 . ?
C71 H71B 0.9800 . ?
C71 H71C 0.9800 . ?
C58 H58A 0.9800 . ?
C58 H58B 0.9800 . ?
C58 H58C 0.9800 . ?
C03D H03A 0.9800 . ?
C03D H03B 0.9800 . ?
C03D H03C 0.9800 . ?
C85 H85A 0.9900 . ?
C85 H85B 0.9900 . ?
C83 H83A 0.9900 . ?
C83 H83B 0.9900 . ?
C83 C84 1.514(7) . ?
C60 H60A 0.9800 . ?
C60 H60B 0.9800 . ?
C60 H60C 0.9800 . ?
C03H H03D 0.9800 . ?
C03H H03E 0.9800 . ?
C03H H03F 0.9800 . ?
C84 H84A 0.9900 . ?
C84 H84B 0.9900 . ?
C03J H03G 0.9800 . ?
C03J H03H 0.9800 . ?
C03J H03I 0.9800 . ?
C59 H59A 0.9800 . ?
C59 H59B 0.9800 . ?
C59 H59C 0.9800 . ?
C81 H81A 0.9900 . ?
C81 H81B 0.9900 . ?
C79 H79A 0.9900 . ?
C79 H79B 0.9900 . ?
C79 C80 1.593(10) . ?
C80 H80A 0.9900 . ?
C80 H80B 0.9900 . ?
O6A C114 1.405(11) . ?
O6A C116 1.396(10) . ?
O1A C113 1.398(8) . ?
O1A C115 1.427(9) . ?
O5A C02P 1.400(10) . ?
O5A C112 1.339(14) . ?
C0 H0A 0.9900 . ?
C0 H0B 0.9900 . ?
C0 O4A 1.361(9) . ?
C0 C112 1.493(17) . ?
O4A C111 1.493(9) . ?
C113 H11G 0.9900 . ?
C113 H11H 0.9900 . ?
C113 C03N 1.584(13) . ?
C02P H02A 0.9900 . ?
C02P H02B 0.9900 . ?
C02P C114 1.534(13) . ?
O2A C03N 1.401(12) . ?
O2A C2A 1.430(8) . ?
O3A C110 1.459(8) . ?
O3A C1A 1.066(8) . ?
C110 H11I 0.9900 . ?
C110 H11J 0.9900 . ?
C110 C111 1.387(12) . ?
C111 H11K 0.9900 . ?
C111 H11L 0.9900 . ?
C112 H11M 0.9900 . ?
C112 H11N 0.9900 . ?
C114 H11O 0.9900 . ?
C114 H11P 0.9900 . ?
C115 H11Q 0.9900 . ?
C115 H11R 0.9900 . ?
C115 C116 1.494(11) . ?
C116 H11S 0.9900 . ?
C116 H11T 0.9900 . ?
C03N H03J 0.9900 . ?
C03N H03K 0.9900 . ?
C1A H1AA 0.9900 . ?
C1A H1AB 0.9900 . ?
C1A C2A 1.521(10) . ?
C2A H2AA 0.9900 . ?
C2A H2AB 0.9900 . ?
C117 H11A 0.9800 . ?
C117 H11B 0.9800 . ?
C117 H11C 0.9800 . ?
C117 C109 1.523(13) . ?
C109 C118 1.484(16) . ?
C109 C126 1.514(15) . ?
C118 H11D 0.9800 . ?
C118 H11E 0.9800 . ?
C118 H11F 0.9800 . ?
C126 H12A 0.9800 . ?
C126 H12B 0.9800 . ?
C126 H12C 0.9800 . ?
O0 C127 1.446(14) . ?
O0 C120 1.459(13) . ?
C127 H12L 0.9900 . ?
C127 H12M 0.9900 . ?
C127 C119 1.464(15) . ?
C119 H11U 0.9900 . ?
C119 H11V 0.9900 . ?
C119 C121 1.428(13) . ?
C120 H12N 0.9900 . ?
C120 H12O 0.9900 . ?
C120 C121 1.480(12) . ?
C121 H10S 0.9900 . ?
C121 H10T 0.9900 . ?
O21 C1C 1.419(19) . ?
O21 C1E 1.460(14) . ?
O22 C122 1.445(19) . ?
O22 C1F 1.442(16) . ?
O15 C02V 1.404(15) . ?
O15 C02{ 1.456(15) . ?
O16 C1B 1.401(15) . ?
O16 C1H 1.391(16) . ?
O17 C1G 1.366(16) . ?
O17 C1I 1.465(16) . ?
O18 C1D 1.445(17) . ?
O18 C1J 1.377(17) . ?
C122 H12P 0.9900 . ?
C122 H12Q 0.9900 . ?
C122 C1B 1.483(18) . ?
C1B H1BA 0.9900 . ?
C1B H1BB 0.9900 . ?
C1C H1CA 0.9900 . ?
C1C H1CB 0.9900 . ?
C1C C1H 1.435(18) . ?
C1D H1DA 0.9900 . ?
C1D H1DB 0.9900 . ?
C1D C1F 1.457(19) . ?
C02V H02C 0.9900 . ?
C02V H02D 0.9900 . ?
C02V C1E 1.495(16) . ?
C1E H1EA 0.9900 . ?
C1E H1EB 0.9900 . ?
C1F H1FA 0.9900 . ?
C1F H1FB 0.9900 . ?
C02{ H02E 0.9900 . ?
C02{ H02F 0.9900 . ?
C02{ C1G 1.484(17) . ?
C1G H1GA 0.9900 . ?
C1G H1GB 0.9900 . ?
C1H H1HA 0.9900 . ?
C1H H1HB 0.9900 . ?
C1I H1IA 0.9900 . ?
C1I H1IB 0.9900 . ?
C1I C1J 1.492(18) . ?
C1J H1JA 0.9900 . ?
C1J H1JB 0.9900 . ?
C123 H12J 0.9900 . ?
C123 H12K 0.9900 . ?
C123 O19 1.416(13) . ?
C123 C1M 1.423(13) . ?
O19 C1K 1.444(15) . ?
C1K H1KA 0.9900 . ?
C1K H1KB 0.9900 . ?
C1K C1L 1.482(10) . ?
C1L H1LA 0.9900 . ?
C1L H1LB 0.9900 . ?
C1L C1M 1.582(13) . ?
C1M H1MA 0.9900 . ?
C1M H1MB 0.9900 . ?
C124 H12D 0.9800 . ?
C124 H12E 0.9800 . ?
C124 H12F 0.9800 . ?
C1N H1NA 0.9800 . ?
C1N H1NB 0.9800 . ?
C1N H1NC 0.9800 . ?
C1O H1OA 0.9800 . ?
C1O H1OB 0.9800 . ?
C1O H1OC 0.9800 . ?
C125 H12G 0.9800 . ?
C125 H12H 0.9800 . ?
C125 H12I 0.9800 . ?
C125 C1P 1.540(13) . ?
C1P C1Q 1.491(12) . ?
C1P C1R 1.508(12) . ?
C1Q H1QA 0.9800 . ?
C1Q H1QB 0.9800 . ?
C1Q H1QC 0.9800 . ?
C1R H1RA 0.9800 . ?
C1R H1RB 0.9800 . ?
C1R H1RC 0.9800 . ?

loop_
_geom_torsion_atom_site_label_1
_geom_torsion_atom_site_label_2
_geom_torsion_atom_site_label_3
_geom_torsion_atom_site_label_4
_geom_torsion
_geom_torsion_site_symmetry_1
_geom_torsion_site_symmetry_2
_geom_torsion_site_symmetry_3
_geom_torsion_site_symmetry_4
_geom_torsion_publ_flag
Na1 O7 C92 C91 174.5(10) . . . . ?
Na1 O7 C89 C90 -151.6(8) . . . . ?
Na1 O5 C85 C86 -56.0(5) . . . . ?
Na1 O5 C84 C83 68.4(5) . . . . ?
Na1 O4 C82 C81 -66.7(8) 2_676 . . . ?
Na1 O4 C82 C81 53.5(7) . . . . ?
Na1 O4 C83 C84 132.7(4) 2_676 . . . ?
Na1 O4 C83 C84 22.8(6) . . . . ?
Na1 O6 C86 C85 -33.0(7) . . . . ?
Na1 O6 C87 C88 42.6(6) . . . . ?
Na1 O1 C77 C78 30.9(5) . . . . ?
Na1 O3 C81 C82 45.6(6) . . . . ?
Na1 O3 C80 C79 37.8(6) . . . . ?
Na1 O2 C78 C77 61.5(7) . . . . ?
Na1 O2 C79 C80 -27.2(10) . . . . ?
Na1 O6A C114 C02P -58.0(8) . . . . ?
Na1 O6A C116 C115 68.6(6) . . . . ?
Na1 O1A C113 C03N -47.6(7) 2_676 . . . ?
Na1 O1A C113 C03N 64.3(6) . . . . ?
Na1 O1A C115 C116 136.0(6) 2_676 . . . ?
Na1 O1A C115 C116 25.1(7) . . . . ?
Na1 O5A C02P C114 -20.7(9) . . . . ?
Na1 O5A C112 C0 -8.6(19) . . . . ?
Na1 O4A C111 C110 54.6(8) . . . . ?
Na1 O2A C03N C113 45.5(9) . . . . ?
Na1 O2A C2A C1A 9.8(7) . . . . ?
Na1 O3A C110 C111 45.0(8) . . . . ?
Na1 O3A C1A C2A 50.2(9) . . . . ?
Na1 O19 C1K C1L 178.9(17) . . . . ?
Na2 O14 C105 C106 -179.9(6) . . . . ?
Na2 O14 C108 C107 164.0(5) . . . . ?
Na2 O10 C101 C102 -66.8(4) . . . . ?
Na2 O10 C100 C99 62.4(4) . . . . ?
Na2 O8 C104 C103 -51.1(4) . . . . ?
Na2 O8 C93 C94 23.5(5) . . . . ?
Na2 O11 C99 C100 20.7(6) . . . . ?
Na2 O11 C98 C97 -41.4(5) . . . . ?
Na2 O9 C103 C104 -53.9(4) . . . . ?
Na2 O9 C103 C104 68.3(4) 2_565 . . . ?
Na2 O9 C102 C101 -144.8(3) 2_565 . . . ?
Na2 O9 C102 C101 -27.9(4) . . . . ?
Na2 O12 C97 C98 -48.8(4) . . . . ?
Na2 O12 C96 C95 -29.8(5) . . . . ?
Na2 O13 C94 C93 62.2(5) . . . . ?
Na2 O13 C95 C96 -62.9(5) . . . . ?
Na2 O0 C127 C119 172.3(13) . . . . ?
Na2 O0 C120 C121 179.3(12) . . . . ?
Na2 O21 C1C C1H -89(2) . . . . ?
Na2 O21 C1C C1H 40(3) 2_565 . . . ?
Na2 O21 C1E C02V -61.6(13) 2_565 . . . ?
Na2 O21 C1E C02V 54.2(12) . . . . ?
Na2 O15 C02V C1E 52.2(16) . . . . ?
Na2 O15 C02{ C1G -31.6(17) . . . . ?
Na2 O17 C1G C02{ -71.1(13) . . . . ?
Na2 O17 C1I C1J 9.1(14) . . . . ?
O7 C92 C91 C90 -24.1(11) . . . . ?
O14 C105 C106 C107 18.9(13) . . . . ?
O14 C108 C107 C106 25.3(7) . . . . ?
C13 C18 C17 C16 0.3(3) . . . . ?
C13 C18 C19 C56 -13.5(3) . . . . ?
C13 C18 C19 C20 166.4(2) . . . . ?
C13 C14 C15 C16 2.5(3) . . . . ?
C13 C12 C55 C53 160.71(19) . . . . ?
C13 C12 C55 C56 -18.8(3) . . . . ?
C18 C13 C14 C15 -3.3(3) . . . . ?
C18 C13 C12 C11 -172.26(19) . . . . ?
C18 C13 C12 C55 14.8(3) . . . . ?
C18 C17 C16 C57 177.4(2) . . . . ?
C18 C17 C16 C15 -1.2(3) . . . . ?
C18 C19 C56 C23 -172.62(19) . . . . ?
C18 C19 C56 C55 9.6(3) . . . . ?
C18 C19 C20 C21 176.4(2) . . . . ?
C38 C50 C34 C35 -11.4(3) . . . . ?
C38 C50 C34 C33 164.6(2) . . . . ?
C38 C50 C49 C11 8.4(3) . . . . ?
C38 C50 C49 C51 -172.3(2) . . . . ?
C38 C39 C40 C2 177.1(2) . . . . ?
C38 C39 C40 C41 -20.7(4) . . . . ?
C38 C37 C36 C35 -1.2(3) . . . . ?
C38 C37 C36 C73 -179.1(2) . . . . ?
O10 C101 C102 O9 61.9(4) . . . . ?
C11 C12 C55 C53 -12.5(3) . . . . ?
C11 C12 C55 C56 167.99(18) . . . . ?
C11 C10 C39 C38 8.1(3) . . . . ?
C11 C10 C39 C40 -164.6(2) . . . . ?
C11 C10 C9 C8 8.7(3) . . . . ?
C11 C10 C9 C1 171.93(19) . . . . ?
C17 C18 C19 C56 163.0(2) . . . . ?
C17 C18 C19 C20 -17.0(3) . . . . ?
C17 C16 C15 C14 -0.2(3) . . . . ?
C14 C13 C18 C17 1.9(3) . . . . ?
C14 C13 C18 C19 178.48(19) . . . . ?
C14 C13 C12 C11 10.8(3) . . . . ?
C14 C13 C12 C55 -162.18(19) . . . . ?
C51 C52 C33 C34 2.9(3) . . . . ?
C51 C52 C33 C32 177.8(2) . . . . ?
C51 C52 C29 C28 1.8(3) . . . . ?
C51 C52 C29 C30 -177.3(2) . . . . ?
C51 C53 C55 C12 -7.1(3) . . . . ?
C51 C53 C55 C56 172.37(17) . . . . ?
C51 C53 C54 C24 179.73(18) . . . . ?
C51 C53 C54 C28 1.5(3) . . . . ?
C52 C51 C53 C55 -169.88(19) . . . . ?
C52 C51 C53 C54 7.0(3) . . . . ?
C52 C51 C49 C11 -174.99(19) . . . . ?
C52 C51 C49 C50 5.8(3) . . . . ?
C52 C33 C32 C31 0.5(4) . . . . ?
C52 C29 C28 C54 6.6(3) . . . . ?
C52 C29 C28 C27 -173.7(2) . . . . ?
C52 C29 C30 C31 -1.6(4) . . . . ?
C23 C24 C54 C53 6.6(3) . . . . ?
C23 C24 C54 C28 -175.2(2) . . . . ?
C23 C24 C25 C26 179.6(2) . . . . ?
O8 C104 C103 O9 72.2(5) . . . . ?
C12 C13 C18 C17 -175.3(2) . . . . ?
C12 C13 C18 C19 1.3(3) . . . . ?
C12 C13 C14 C15 173.8(2) . . . . ?
C12 C11 C10 C39 -166.54(19) . . . . ?
C12 C11 C10 C9 24.8(3) . . . . ?
C12 C11 C49 C51 -21.9(3) . . . . ?
C12 C11 C49 C50 157.38(17) . . . . ?
C12 C55 C56 C23 -171.07(19) . . . . ?
C12 C55 C56 C19 6.7(3) . . . . ?
C53 C51 C52 C33 171.13(19) . . . . ?
C53 C51 C52 C29 -8.6(3) . . . . ?
C53 C51 C49 C11 3.0(3) . . . . ?
C53 C51 C49 C50 -176.23(18) . . . . ?
C53 C55 C56 C23 9.4(3) . . . . ?
C53 C55 C56 C19 -172.85(19) . . . . ?
C53 C54 C28 C27 171.99(19) . . . . ?
C53 C54 C28 C29 -8.3(3) . . . . ?
C50 C38 C39 C10 -25.4(3) . . . . ?
C50 C38 C39 C40 147.3(2) . . . . ?
C50 C38 C37 C36 -8.8(3) . . . . ?
C50 C34 C35 C36 1.1(3) . . . . ?
C50 C34 C33 C52 10.0(3) . . . . ?
C50 C34 C33 C32 -164.8(2) . . . . ?
C26 C27 C28 C54 3.2(3) . . . . ?
C26 C27 C28 C29 -176.5(2) . . . . ?
O11 C99 C100 O10 -56.4(6) . . . . ?
O11 C98 C97 O12 59.0(5) . . . . ?
C10 C11 C12 C13 37.1(3) . . . . ?
C10 C11 C12 C55 -150.1(2) . . . . ?
C10 C11 C49 C51 154.79(19) . . . . ?
C10 C11 C49 C50 -26.0(3) . . . . ?
C10 C39 C40 C2 -10.4(3) . . . . ?
C10 C39 C40 C41 151.8(2) . . . . ?
C10 C9 C8 C7 154.9(2) . . . . ?
C10 C9 C1 C5 -156.8(2) . . . . ?
C10 C9 C1 C2 -5.3(3) . . . . ?
C34 C50 C49 C11 -171.88(19) . . . . ?
C34 C50 C49 C51 7.4(3) . . . . ?
C34 C35 C36 C37 5.1(3) . . . . ?
C34 C35 C36 C73 -177.1(2) . . . . ?
C34 C33 C32 C31 175.3(3) . . . . ?
C49 C11 C12 C13 -146.57(19) . . . . ?
C49 C11 C12 C55 26.3(3) . . . . ?
C49 C11 C10 C39 17.2(3) . . . . ?
C49 C11 C10 C9 -151.38(19) . . . . ?
C49 C51 C52 C33 -10.8(3) . . . . ?
C49 C51 C52 C29 169.4(2) . . . . ?
C49 C51 C53 C55 12.1(3) . . . . ?
C49 C51 C53 C54 -170.97(18) . . . . ?
C49 C50 C34 C35 168.91(19) . . . . ?
C49 C50 C34 C33 -15.1(3) . . . . ?
C65 C26 C25 C24 178.6(2) . . . . ?
C65 C26 C27 C28 -179.9(2) . . . . ?
C35 C34 C33 C52 -174.3(2) . . . . ?
C35 C34 C33 C32 10.9(4) . . . . ?
C35 C36 C73 C74 117.8(3) . . . . ?
C35 C36 C73 C75 -4.0(4) . . . . ?
C35 C36 C73 C76 -122.7(2) . . . . ?
C19 C18 C17 C16 -176.2(2) . . . . ?
C19 C20 C21 C22 -2.4(4) . . . . ?
C19 C20 C21 C61 174.2(5) . . . . ?
C19 C20 C21 C1P -169.0(13) . . . . ?
C39 C38 C50 C34 -162.6(2) . . . . ?
C39 C38 C50 C49 17.1(3) . . . . ?
C39 C38 C37 C36 168.8(2) . . . . ?
C39 C10 C9 C8 -159.9(2) . . . . ?
C39 C10 C9 C1 3.3(3) . . . . ?
C39 C40 C2 C1 8.7(3) . . . . ?
C39 C40 C2 C3 156.5(2) . . . . ?
C39 C40 C41 C42 -157.3(3) . . . . ?
C9 C10 C39 C38 177.12(18) . . . . ?
C9 C10 C39 C40 4.5(3) . . . . ?
C9 C8 C7 C6 0.9(4) . . . . ?
C9 C1 C5 C6 -2.0(4) . . . . ?
C9 C1 C5 C4 154.1(2) . . . . ?
C9 C1 C2 C40 -0.9(4) . . . . ?
C9 C1 C2 C3 -153.3(2) . . . . ?
C55 C53 C54 C24 -3.5(3) . . . . ?
C55 C53 C54 C28 178.32(19) . . . . ?
C24 C23 C56 C19 176.0(2) . . . . ?
C24 C23 C56 C55 -6.3(3) . . . . ?
C24 C23 C22 C21 177.8(2) . . . . ?
C24 C54 C28 C27 -6.2(3) . . . . ?
C24 C54 C28 C29 173.45(19) . . . . ?
C33 C52 C29 C28 -178.0(2) . . . . ?
C33 C52 C29 C30 3.0(4) . . . . ?
C33 C34 C35 C36 -174.6(2) . . . . ?
C33 C32 C31 C30 1.0(5) . . . . ?
C33 C32 C31 C69 175.8(3) . . . . ?
C33 C32 C31 C109 -156.8(7) . . . . ?
C8 C9 C1 C5 9.3(3) . . . . ?
C8 C9 C1 C2 160.8(2) . . . . ?
C8 C7 C6 C5 6.7(3) . . . . ?
C8 C7 C6 C48 -157.3(3) . . . . ?
C54 C53 C55 C12 176.00(18) . . . . ?
C54 C53 C55 C56 -4.5(3) . . . . ?
C54 C24 C25 C26 -0.7(3) . . . . ?
C37 C38 C50 C34 15.0(3) . . . . ?
C37 C38 C50 C49 -165.30(18) . . . . ?
C37 C38 C39 C10 157.1(2) . . . . ?
C37 C38 C39 C40 -30.1(3) . . . . ?
C37 C36 C73 C74 -64.4(3) . . . . ?
C37 C36 C73 C75 173.8(2) . . . . ?
C37 C36 C73 C76 55.1(3) . . . . ?
C25 C26 C65 C68 -172.6(2) . . . . ?
C25 C26 C65 C67 69.6(3) . . . . ?
C25 C26 C65 C66 -52.6(4) . . . . ?
C25 C26 C65 C124 118.0(8) . . . . ?
C25 C26 C65 C1N -119.6(7) . . . . ?
C25 C26 C65 C1O -3.2(9) . . . . ?
C25 C26 C27 C28 1.2(4) . . . . ?
C25 C24 C54 C53 -173.21(19) . . . . ?
C25 C24 C54 C28 5.0(3) . . . . ?
C56 C23 C24 C54 -1.7(3) . . . . ?
C56 C23 C24 C25 178.1(2) . . . . ?
C56 C23 C22 C21 -1.1(4) . . . . ?
C56 C19 C20 C21 -3.7(4) . . . . ?
C57 C16 C15 C14 -178.8(2) . . . . ?
C1 C9 C8 C7 -8.9(3) . . . . ?
C1 C5 C6 C7 -6.3(3) . . . . ?
C1 C5 C6 C48 160.4(2) . . . . ?
C1 C5 C4 C3 0.8(3) . . . . ?
C1 C5 C4 C46 -153.0(2) . . . . ?
C1 C2 C3 C4 -1.1(3) . . . . ?
C1 C2 C3 C43 154.5(3) . . . . ?
C27 C26 C65 C68 8.4(3) . . . . ?
C27 C26 C65 C67 -109.4(3) . . . . ?
C27 C26 C65 C66 128.5(3) . . . . ?
C27 C26 C65 C124 -60.9(8) . . . . ?
C27 C26 C65 C1N 61.5(7) . . . . ?
C27 C26 C65 C1O 177.9(8) . . . . ?
C27 C26 C25 C24 -2.5(3) . . . . ?
C7 C6 C48 C47 150.2(3) . . . . ?
C29 C52 C33 C34 -177.4(2) . . . . ?
C29 C52 C33 C32 -2.5(3) . . . . ?
C40 C2 C3 C4 -152.7(2) . . . . ?
C40 C2 C3 C43 2.9(4) . . . . ?
C40 C41 C42 C43 3.8(4) . . . . ?
C20 C19 C56 C23 7.4(3) . . . . ?
C20 C19 C56 C55 -170.4(2) . . . . ?
C20 C21 C22 C23 4.9(4) . . . . ?
C20 C21 C61 C63 70.9(7) . . . . ?
C20 C21 C61 C64 -169.5(5) . . . . ?
C20 C21 C61 C62 -47.9(7) . . . . ?
C20 C21 C1P C125 -64.2(17) . . . . ?
C20 C21 C1P C1Q -178.1(11) . . . . ?
C20 C21 C1P C1R 49(2) . . . . ?
C5 C1 C2 C40 154.0(2) . . . . ?
C5 C1 C2 C3 1.6(3) . . . . ?
C5 C6 C48 C47 -13.7(4) . . . . ?
C5 C4 C46 C45 157.8(2) . . . . ?
C5 C4 C46 C47 -9.1(4) . . . . ?
C2 C1 C5 C6 -157.6(2) . . . . ?
C2 C1 C5 C4 -1.5(3) . . . . ?
C2 C40 C41 C42 5.5(4) . . . . ?
C2 C3 C4 C5 0.2(3) . . . . ?
C2 C3 C4 C46 153.4(3) . . . . ?
C2 C3 C43 C42 6.5(4) . . . . ?
C2 C3 C43 C44 -159.2(3) . . . . ?
C28 C29 C30 C31 179.4(3) . . . . ?
C32 C31 C30 C29 -0.4(5) . . . . ?
C32 C31 C69 C70 167.0(5) . . . . ?
C32 C31 C69 C72 51.3(7) . . . . ?
C32 C31 C69 C71 -71.0(5) . . . . ?
C32 C31 C109 C117 -21.5(15) . . . . ?
C32 C31 C109 C118 -137.4(8) . . . . ?
C32 C31 C109 C126 103.3(8) . . . . ?
O12 C96 C95 O13 62.5(6) . . . . ?
C22 C23 C24 C54 179.4(2) . . . . ?
C22 C23 C24 C25 -0.8(3) . . . . ?
C22 C23 C56 C19 -5.1(3) . . . . ?
C22 C23 C56 C55 172.6(2) . . . . ?
C22 C21 C61 C63 -112.7(5) . . . . ?
C22 C21 C61 C64 6.9(6) . . . . ?
C22 C21 C61 C62 128.5(5) . . . . ?
C22 C21 C1P C125 129.0(12) . . . . ?
C22 C21 C1P C1Q 15.1(17) . . . . ?
C22 C21 C1P C1R -118.1(14) . . . . ?
O13 C94 C93 O8 -57.8(6) . . . . ?
C6 C5 C4 C3 157.3(2) . . . . ?
C6 C5 C4 C46 3.6(4) . . . . ?
C3 C4 C46 C45 8.6(4) . . . . ?
C3 C4 C46 C47 -158.4(3) . . . . ?
C3 C43 C42 C41 -9.5(4) . . . . ?
C3 C43 C44 C45 10.3(4) . . . . ?
C4 C5 C6 C7 -158.9(2) . . . . ?
C4 C5 C6 C48 7.8(3) . . . . ?
C4 C3 C43 C42 159.4(2) . . . . ?
C4 C3 C43 C44 -6.4(4) . . . . ?
C4 C46 C45 C44 -4.5(4) . . . . ?
C4 C46 C47 C48 3.0(4) . . . . ?
O4 C82 C81 O3 -70.3(8) . . . . ?
O4 C83 C84 O5 -60.2(7) . . . . ?
C43 C3 C4 C5 -156.3(2) . . . . ?
C43 C3 C4 C46 -3.2(4) . . . . ?
C43 C44 C45 C46 -5.0(5) . . . . ?
C41 C40 C2 C1 -156.5(2) . . . . ?
C41 C40 C2 C3 -8.8(3) . . . . ?
C46 C47 C48 C6 8.6(5) . . . . ?
C105 O14 C108 C107 -12.7(11) . . . . ?
C105 C106 C107 C108 -27.3(9) . . . . ?
C30 C29 C28 C54 -174.4(2) . . . . ?
C30 C29 C28 C27 5.3(4) . . . . ?
C30 C31 C69 C70 -18.5(7) . . . . ?
C30 C31 C69 C72 -134.1(5) . . . . ?
C30 C31 C69 C71 103.5(5) . . . . ?
C30 C31 C109 C117 -179.8(11) . . . . ?
C30 C31 C109 C118 64.3(10) . . . . ?
C30 C31 C109 C126 -55.0(11) . . . . ?
O6 C86 C85 O5 56.8(7) . . . . ?
C88 O1 C77 C78 -86.8(8) . . . . ?
C42 C43 C44 C45 -152.3(3) . . . . ?
C61 C21 C22 C23 -171.5(5) . . . . ?
O1 C88 C87 O6 -68.3(10) . . . . ?
C44 C43 C42 C41 153.4(3) . . . . ?
C45 C46 C47 C48 -161.5(3) . . . . ?
C47 C46 C45 C44 160.1(3) . . . . ?
C82 O4 C83 C84 -89.4(7) . . . . ?
C92 O7 C89 C90 18.8(13) . . . . ?
C104 O8 C93 C94 171.8(4) . . . . ?
C69 C31 C30 C29 -174.9(4) . . . . ?
C108 O14 C105 C106 -3.2(14) . . . . ?
C103 O9 C102 C101 85.3(4) . . . . ?
C101 O10 C100 C99 -171.1(4) . . . . ?
C94 O13 C95 C96 174.7(5) . . . . ?
C86 O6 C87 C88 -171.7(7) . . . . ?
O2 C78 C77 O1 -60.3(7) . . . . ?
O2 C79 C80 O3 -2.5(10) . . . . ?
C99 O11 C98 C97 162.6(4) . . . . ?
C100 O10 C101 C102 171.8(4) . . . . ?
C93 O8 C104 C103 161.3(4) . . . . ?
C98 O11 C99 C100 176.6(4) . . . . ?
C78 O2 C79 C80 -158.7(8) . . . . ?
C89 O7 C92 C91 4.4(14) . . . . ?
C89 C90 C91 C92 33.2(8) . . . . ?
C97 O12 C96 C95 94.4(5) . . . . ?
C91 C90 C89 O7 -32.0(10) . . . . ?
C102 O9 C103 C104 -170.0(4) . . . . ?
C96 O12 C97 C98 -171.1(4) . . . . ?
C87 O6 C86 C85 179.6(5) . . . . ?
C87 C88 O1 Na1 58.0(9) . . . . ?
C87 C88 O1 C77 177.2(6) . . . . ?
C95 O13 C94 C93 -172.4(5) . . . . ?
C58 C57 C16 C17 -163.8(4) . . . . ?
C58 C57 C16 C15 14.8(4) . . . . ?
C03D C57 C16 C17 -110.9(4) . . . . ?
C03D C57 C16 C15 67.6(4) . . . . ?
C85 O5 C84 C83 -163.5(4) . . . . ?
C83 O4 C82 C81 169.5(5) . . . . ?
C60 C57 C16 C17 -45.3(4) . . . . ?
C60 C57 C16 C15 133.3(3) . . . . ?
C03H C57 C16 C17 13.7(4) . . . . ?
C03H C57 C16 C15 -167.7(4) . . . . ?
C84 O5 C85 C86 177.9(5) . . . . ?
C03J C57 C16 C17 133.3(4) . . . . ?
C03J C57 C16 C15 -48.1(4) . . . . ?
C59 C57 C16 C17 72.7(4) . . . . ?
C59 C57 C16 C15 -108.8(3) . . . . ?
C81 O3 C80 C79 -148.0(5) . . . . ?
C79 O2 C78 C77 -172.8(6) . . . . ?
C80 O3 C81 C82 -128.9(6) . . . . ?
O1A C113 C03N O2A -79.2(8) . . . . ?
O1A C115 C116 O6A -59.4(8) . . . . ?
O5A C02P C114 O6A 51.5(10) . . . . ?
C0 O4A C111 C110 179.2(7) . . . . ?
O4A C0 C112 O5A 43.9(15) . . . . ?
C113 O1A C115 C116 -82.1(8) . . . . ?
C02P O5A C112 C0 171.5(10) . . . . ?
O3A C110 C111 O4A -65.1(9) . . . . ?
O3A C1A C2A O2A -45.8(11) . . . . ?
C110 O3A C1A C2A -136.9(10) . . . . ?
C112 O5A C02P C114 159.2(11) . . . . ?
C112 C0 O4A Na1 -54.5(9) . . . . ?
C112 C0 O4A C111 177.1(9) . . . . ?
C114 O6A C116 C115 -167.7(7) . . . . ?
C115 O1A C113 C03N 175.3(6) . . . . ?
C116 O6A C114 C02P 175.2(7) . . . . ?
C03N O2A C2A C1A -136.9(7) . . . . ?
C1A O3A C110 C111 -127.6(11) . . . . ?
C2A O2A C03N C113 -166.2(6) . . . . ?
C109 C31 C30 C29 159.2(6) . . . . ?
O0 C127 C119 C121 22(3) . . . . ?
O0 C120 C121 C119 1.0(15) . . . . ?
C127 O0 C120 C121 13(2) . . . . ?
C127 C119 C121 C120 -14(2) . . . . ?
C120 O0 C127 C119 -21(3) . . . . ?
O21 C1C C1H O16 69(3) . . . . ?
O22 C122 C1B O16 88(2) . . . . ?
O15 C02V C1E O21 -72.1(16) . . . . ?
O15 C02{ C1G O17 72.6(18) . . . . ?
O17 C1I C1J O18 -130.6(18) . . . . ?
O18 C1D C1F O22 -161.5(19) . . . . ?
C122 O22 C1F C1D 106(3) . . . . ?
C1B O16 C1H C1C 25(2) . . . . ?
C1C O21 C1E C02V 167.5(17) . . . . ?
C1D O18 C1J C1I 178.1(18) . . . . ?
C02V O15 C02{ C1G -172.6(15) . . . . ?
C1E O21 C1C C1H 164.8(19) . . . . ?
C1F O22 C122 C1B 52(3) . . . . ?
C02{ O15 C02V C1E -168.7(13) . . . . ?
C1G O17 C1I C1J 115.5(16) . . . . ?
C1H O16 C1B C122 120(2) . . . . ?
C1I O17 C1G C02{ 177.3(13) . . . . ?
C1J O18 C1D C1F -17(3) . . . . ?
C123 O19 C1K C1L 29(2) . . . . ?
O19 C123 C1M C1L -22(2) . . . . ?
O19 C1K C1L C1M -40.9(16) . . . . ?
C1K C1L C1M C123 38.1(15) . . . . ?
C1M C123 O19 Na1 -158.3(16) . . . . ?
C1M C123 O19 C1K -3(3) . . . . ?
C1P C21 C22 C23 172.8(11) . . . . ?

loop_
_smtbx_masks_void_nr
_smtbx_masks_void_average_x
_smtbx_masks_void_average_y
_smtbx_masks_void_average_z
_smtbx_masks_void_volume
_smtbx_masks_void_count_electrons
_smtbx_masks_void_content
1 0.000 0.000 0.000 481.5 59.7 '1 C6H14'
